data_7160256
loop_
_publ_author_name
'Feng, Lijun'
'Hua, Xinqiang'
'Shang, Jihai'
'Shao, Xiangfeng'

_publ_section_title
;
 Coordination Complexes of PIII-Doped Hetero-buckybowls and Their
 Applications in Catalysis
;
_journal_name_full 'Organic &amp; Biomolecular Chemistry'
_journal_paper_doi 10.1039/D4OB01737D
_journal_year 2024
_chemical_formula_moiety '2(C96 H118 Cl2 O12 P2 Pd Se4), C2 H3 N'
_chemical_formula_sum 'C194 H239 Cl4 N O24 P4 Pd2 Se8'
_chemical_formula_weight 4079.01
_chemical_name_common 5-PdCl2
_chemical_name_systematic 5-PdCl2
_space_group_crystal_system triclinic
_space_group_IT_number 2
_space_group_name_Hall '-P 1'
_space_group_name_H-M_alt 'P -1'
_atom_sites_solution_hydrogens geom
_atom_sites_solution_primary iterative
_audit_creation_date 2023-08-15
_audit_creation_method
;
Olex2 1.5
(compiled 2021.12.09 svn.r5202d8cf for OlexSys, GUI svn.r6439)
;
_audit_update_record
;
2024-05-15 deposited with the CCDC.	2024-11-21 downloaded from the CCDC.
;
_cell_angle_alpha 89.6800(10)
_cell_angle_beta 78.8790(10)
_cell_angle_gamma 86.7940(10)
_cell_formula_units_Z 2
_cell_length_a 17.3656(2)
_cell_length_b 22.3745(2)
_cell_length_c 24.2121(2)
_cell_measurement_reflns_used 92717
_cell_measurement_temperature 150.1(3)
_cell_measurement_theta_max 77.2180
_cell_measurement_theta_min 1.8680
_cell_volume 9216.30(16)
_computing_cell_refinement 'CrysAlisPro 1.171.41.113a (Rigaku OD, 2021)'
_computing_data_collection 'CrysAlisPro 1.171.41.113a (Rigaku OD, 2021)'
_computing_data_reduction 'CrysAlisPro 1.171.41.113a (Rigaku OD, 2021)'
_computing_molecular_graphics 'Olex2 1.5 (Dolomanov et al., 2009)'
_computing_publication_material 'Olex2 1.5 (Dolomanov et al., 2009)'
_computing_structure_refinement 'SHELXL 2013/2 (Sheldrick, 2015)'
_computing_structure_solution 'olex2.solve 1.5 (Bourhis et al., 2015)'
_diffrn_ambient_environment N~2~
_diffrn_ambient_temperature 150.1(3)
_diffrn_detector 'Hybrid Pixel Array Detector'
_diffrn_detector_area_resol_mean 10.0000
_diffrn_detector_type HyPix
_diffrn_measured_fraction_theta_full 0.998
_diffrn_measured_fraction_theta_max 0.946
_diffrn_measurement_details
;
List of Runs (angles in degrees, time in seconds):

  # Type    Start    End  Width  t~exp~   \w     \q     \k     \f   Frames
#--------------------------------------------------------------------------
  1  \w     96.00 175.00   0.50    0.05    --  107.75  19.00  60.00  158
  2  \w     81.00 169.00   0.50    0.05    --  107.75  88.00 -69.00  176
  3  \w     93.00 160.00   0.50    0.05    --  107.75  57.00-120.00  134
  4  \w    131.00 156.00   0.50    0.05    --  107.75  37.00 -90.00   50
  5  \w    -68.00 -27.00   0.50    0.05    -- -100.00  57.00-150.00   82
  6  \w    -39.00  22.00   0.50    0.05    --  -47.45  37.00-120.00  122
  7  \w    -21.00  27.00   0.50    0.05    --  -47.45  19.00 -60.00   96
  8  \w    -29.00  25.00   0.50    0.05    --  -47.45  19.00   0.00  108
  9  \w    -23.00  27.00   0.50    0.05    --  -47.45  19.00  90.00  100
 10  \w    -55.00 -27.00   0.50    0.05    -- -100.00  57.00  90.00   56
 11  \w    -58.00 -29.00   0.50    0.05    -- -100.00  57.00  30.00   58
 12  \w    -13.00  27.00   0.50    0.05    --  -47.45  19.00-150.00   80
 13  \w     36.00 103.00   0.50    0.05    --  107.75 -77.00-180.00  134
 14  \w     35.00 102.00   0.50    0.05    --  107.75 -77.00 -60.00  134
 15  \w     37.00  63.00   0.50    0.05    --  107.75 -57.00 -30.00   52
 16  \w     37.00  62.00   0.50    0.05    --  107.75 -57.00  30.00   50
 17  \w     36.00  62.00   0.50    0.05    --  107.75 -57.00  60.00   52
 18  \w     41.00  67.00   0.50    0.05    --  107.75 -99.00 120.00   52
 19  \w     64.00  91.00   0.50    0.05    --  107.75 -88.00 174.00   54
 20  \w    -16.00  61.00   0.50    0.05    --   47.45 -88.00 174.00  154
 21  \w     59.00 100.00   0.50    0.05    --  107.75 -99.00  30.00   82
 22  \w     79.00 104.00   0.50    0.05    --  107.75 -99.00 -30.00   50
 23  \w     76.00 103.00   0.50    0.05    --  107.75 -99.00-180.00   54
 24  \w    -71.00  25.00   0.50    0.05    --  -47.45  88.00 -69.00  192
 25  \w   -125.00 -48.00   0.50    0.05    -- -100.00 143.00-115.51  154
 26  \w    -94.00 -67.00   0.50    0.05    -- -100.00 125.00 -60.00   54
 27  \w    -52.00 -24.00   0.50    0.05    --  -47.45 125.00 -30.00   56
 28  \w   -112.00 -32.00   0.50    0.05    -- -100.00 125.00  60.00  160
 29  \w   -125.00 -78.00   0.50    0.05    -- -100.00 144.00 173.09   94
 30  \w    -60.00 -35.00   0.50    0.05    -- -100.00 144.00 173.09   50
 31  \w   -112.00 -61.00   0.50    0.05    -- -100.00 125.00 120.00  102
 32  \w   -112.00 -30.00   0.50    0.05    -- -100.00 125.00  90.00  164
 33  \w   -107.00 -36.00   0.50    0.05    -- -100.00 106.00  34.67  142
 34  \w    -62.00 -28.00   0.50    0.05    -- -100.00 125.00 -60.00   68
 35  \w    -88.00 -50.00   0.50    0.05    -- -100.00  88.00 -69.00   76
 36  \w   -146.00 -99.00   0.50    0.05    -- -100.00 -19.00-120.00   94
 37  \w   -173.00 -88.00   0.50    0.05    -- -100.00 -37.00-150.00  170
 38  \w    -65.00 -40.00   0.50    0.05    --  -47.45 -57.00-150.00   50
 39  \w   -119.00 -72.00   0.50    0.05    --  -47.45 -57.00-150.00   94
 40  \w   -173.00-114.00   0.50    0.05    -- -100.00 -37.00  30.00  118
 41  \w   -173.00 -92.00   0.50    0.05    -- -100.00 -99.00 150.00  162
 42  \w   -150.00 -85.00   0.50    0.05    -- -100.00 -88.00 174.00  130
 43  \w   -156.00-115.00   0.50    0.05    -- -100.00 -99.00 -90.00   82
;
_diffrn_measurement_device 'four-circle diffractometer'
_diffrn_measurement_device_type 'ROD, Synergy Custom system, HyPix'
_diffrn_measurement_method '\w scans'
_diffrn_orient_matrix_type 'CrysAlisPro convention (1999,Acta A55,543-557)'
_diffrn_orient_matrix_UB_11 -0.0615678000
_diffrn_orient_matrix_UB_12 0.0181783000
_diffrn_orient_matrix_UB_13 -0.0359647000
_diffrn_orient_matrix_UB_21 0.0654033000
_diffrn_orient_matrix_UB_22 0.0227422000
_diffrn_orient_matrix_UB_23 -0.0463147000
_diffrn_orient_matrix_UB_31 0.0114749000
_diffrn_orient_matrix_UB_32 -0.0625152000
_diffrn_orient_matrix_UB_33 -0.0276866000
_diffrn_radiation_monochromator mirror
_diffrn_radiation_probe x-ray
_diffrn_radiation_type 'Cu K\a'
_diffrn_radiation_wavelength 1.54184
_diffrn_reflns_av_R_equivalents 0.0724
_diffrn_reflns_av_unetI/netI 0.0497
_diffrn_reflns_Laue_measured_fraction_full 0.998
_diffrn_reflns_Laue_measured_fraction_max 0.946
_diffrn_reflns_limit_h_max 21
_diffrn_reflns_limit_h_min -21
_diffrn_reflns_limit_k_max 25
_diffrn_reflns_limit_k_min -28
_diffrn_reflns_limit_l_max 30
_diffrn_reflns_limit_l_min -30
_diffrn_reflns_number 132044
_diffrn_reflns_point_group_measured_fraction_full 0.998
_diffrn_reflns_point_group_measured_fraction_max 0.946
_diffrn_reflns_theta_full 67.684
_diffrn_reflns_theta_max 77.629
_diffrn_reflns_theta_min 1.860
_diffrn_source 'Rotating-anode X-ray tube'
_diffrn_source_type 'Rigaku (Cu) X-ray Source'
_exptl_absorpt_coefficient_mu 4.773
_exptl_absorpt_correction_T_max 1.00000
_exptl_absorpt_correction_T_min 0.33196
_exptl_absorpt_correction_type multi-scan
_exptl_absorpt_process_details
;
CrysAlisPro 1.171.41.113a (Rigaku Oxford Diffraction, 2021)
Empirical absorption correction using spherical harmonics,
implemented in SCALE3 ABSPACK scaling algorithm.
;
_exptl_crystal_colour 'clear dark brown'
_exptl_crystal_colour_lustre clear
_exptl_crystal_colour_modifier dark
_exptl_crystal_colour_primary brown
_exptl_crystal_density_diffrn 1.470
_exptl_crystal_description needle
_exptl_crystal_F_000 4188
_exptl_crystal_size_max 0.15
_exptl_crystal_size_mid 0.05
_exptl_crystal_size_min 0.02
_refine_diff_density_max 2.943
_refine_diff_density_min -1.763
_refine_diff_density_rms 0.145
_refine_ls_extinction_coef 0.00012(2)
_refine_ls_extinction_expression Fc^*^=kFc[1+0.001xFc^2^\l^3^/sin(2\q)]^-1/4^
_refine_ls_extinction_method SHELXL
_refine_ls_goodness_of_fit_ref 1.033
_refine_ls_hydrogen_treatment constr
_refine_ls_matrix_type full
_refine_ls_number_parameters 2159
_refine_ls_number_reflns 37106
_refine_ls_number_restraints 30
_refine_ls_restrained_S_all 1.058
_refine_ls_R_factor_all 0.0752
_refine_ls_R_factor_gt 0.0703
_refine_ls_shift/su_max 0.001
_refine_ls_shift/su_mean 0.000
_refine_ls_structure_factor_coef Fsqd
_refine_ls_weighting_details
;
 w=1/[\s^2^(Fo^2^)+(0.1167P)^2^+32.7038P]
 where P=(Fo^2^+2Fc^2^)/3
;
_refine_ls_weighting_scheme calc
_refine_ls_wR_factor_gt 0.1922
_refine_ls_wR_factor_ref 0.1966
_reflns_Friedel_coverage 0.000
_reflns_number_gt 33067
_reflns_number_total 37106
_reflns_threshold_expression 'I > 2\s(I)'
_cod_data_source_file d4ob01737d2.cif
_cod_data_source_block 5-PdCl2
_cod_database_code 7160256
_shelxl_version_number 2013-2
_shelx_space_group_comment
;
The symmetry employed for this shelxl refinement is uniquely defined
by the following loop, which should always be used as a source of
symmetry information in preference to the above space-group names.
They are only intended as comments.
;
_shelx_estimated_absorpt_t_max 0.911
_shelx_estimated_absorpt_t_min 0.535
_olex2_refinement_description
;
1. Fixed Uiso
 At 1.2 times of:
  All C(H) groups, All C(H,H) groups
 At 1.5 times of:
  All C(H,H,H) groups
2. Restrained distances
 C06J-C04Q = C04Q-C069
 1.54 with sigma of 0.02
 C069-C06J = C06J-C065
 1.54 with sigma of 0.02
 C04Q-C069 = C069-C06J
 1.54 with sigma of 0.02
 C069-C065
 2.515 with sigma of 0.04
 C06J-C069
 2.515 with sigma of 0.04
 C04Q-C06J
 2.515 with sigma of 0.04
3. Uiso/Uaniso restraints and constraints
Uanis(C06D) \\sim Ueq: with sigma of 0.01 and sigma for terminal atoms of 0.02
4. Rigid body (RIGU) restrains
 C04Q, C069, C06J, C065
 with sigma for 1-2 distances of 0.01 and sigma for 1-3 distances of 0.02
 C065, C06J, C069, C04Q
 with sigma for 1-2 distances of 0.01 and sigma for 1-3 distances of 0.02
5.a Secondary CH2 refined with riding coordinates:
 C03H(H03A,H03B), C03K(H03C,H03D), C03M(H03G,H03H), C03P(H03I,H03J), C03S(H03K,
 H03L), C03V(H03M,H03O), C04I(H04E,H04G), C04N(H04K,H04L), C04Q(H04M,H04N),
 C04R(H04O,H04P), C04S(H04Q,H04R), C04Z(H04S,H04T), C05A(H05A,H05B), C05B(H05C,
 H05D), C05C(H05E,H05F), C05G(H05G,H05H), C05M(H05L,H05M), C05P(H05N,H05O),
 C05Q(H05P,H05Q), C06A(H06A,H06B), C06D(H06C,H06D), C06F(H06E,H06F), C06J(H06J,
 H06K), C030(H03P,H03Q), C037(H03R,H03S), C044(H04U,H04W), C046(H04X,H04Y),
 C049(H04Z,HA), C053(H05Z,HB), C054(H05,HC), C055(H1,HD), C057(H2,HE), C059(H3,
 HF), C060(H06O,H06P), C064(H06T,H06U), C069(H06,HK), C03I(H03U,H03V),
 C03Q(H03Z,HL), C03X(H4,HM), C03Y(H5,HN), C04C(H04,HO), C04D(H6,HP), C04G(H8,
 HQ), C04H(H9,HR), C04J(H10,HS), C04O(H13,HV), C04P(H14,HW), C04T(H15,HX),
 C04U(H16,HY), C04W(H17,HZ), C04X(H18,H51), C04Y(H19,H52), C05D(H20,H53),
 C05F(H21,H54), C05I(H22,H55), C05K(H24,H58), C05O(H26,H61), C05V(H29,H66),
 C05W(H30,H67), C06E(H34,H74), C06I(H36,H77), C035(H37,H78), C036(H38,H79),
 C043(H39,H80), C045(H40,H81), C048(H41,H82), C050(H42,H83), C051(H43,H84),
 C052(H44,H85), C056(H45,H86), C058(H46,H87), C062(H48,H90)
5.b Me refined with riding coordinates:
 C063(H06Q,H06R,H06S)
5.c Aromatic/amide H refined with riding coordinates:
 C02Z(H02Z), C03E(H03E), C03F(H03F), C03N(H03N), C03W(H03W), C04A(H04A),
 C04F(H04F), C04V(H04V), C023(H023), C047(H047), C03B(H03T), C03L(H03X),
 C03O(H03Y), C03T(H03), C04E(H7), C04L(H11), C029(H029), C040(H040), C041(H041),
  C042(H042)
5.d Idealised Me refined as rotating group:
 C04B(H04B,H04C,H04D), C04K(H04H,H04I,H04J), C05H(H05I,H05J,H05K), C05S(H05R,
 H05S,H05T), C05X(H05U,H05V,H05W), C05Y(H05X,H05Y,H), C06H(H06G,H06H,H06I),
 C06K(H06L,H06M,H06N), C065(H06V,H06W,H06X), C066(H06Y,HG,HH), C068(H06Z,HI,HJ),
  C04M(H12,HT,HU), C05J(H23,H56,H57), C05L(H25,H59,H60), C05R(H27,H62,H63),
 C05T(H28,H64,H65), C05Z(H31,H68,H69), C06B(H32,H70,H71), C06C(H33,H72,H73),
 C06G(H35,H75,H76), C9(H9A,H9B,H9C), C061(H47,H88,H89), C067(H49,H91,H92),
 C05U(H50,H93,H94)
;
_olex2_submission_special_instructions 'No special instructions were received'
_oxdiff_exptl_absorpt_empirical_details
;
Empirical correction (ABSPACK) includes:
- Absorption correction using spherical harmonics
- Frame scaling
;
_oxdiff_exptl_absorpt_empirical_full_max 2.581
_oxdiff_exptl_absorpt_empirical_full_min 0.519

loop_
_space_group_symop_operation_xyz
'x, y, z'
'-x, -y, -z'

loop_
_atom_site_label
_atom_site_type_symbol
_atom_site_fract_x
_atom_site_fract_y
_atom_site_fract_z
_atom_site_U_iso_or_equiv
_atom_site_adp_type
_atom_site_occupancy
_atom_site_site_symmetry_order
_atom_site_calc_flag
_atom_site_refinement_flags_posn
_atom_site_refinement_flags_adp
_atom_site_refinement_flags_occupancy
_atom_site_disorder_assembly
_atom_site_disorder_group
Pd01 Pd 0.37203(2) 0.13491(2) 0.53285(2) 0.02375(9) Uani 1 1 d . . . . .
Se03 Se 0.15579(3) 0.32702(2) 0.31595(2) 0.03251(13) Uani 1 1 d . . . . .
Se04 Se 0.00143(3) 0.35543(2) 0.52696(2) 0.03338(13) Uani 1 1 d . . . . .
Se07 Se 0.32561(3) 0.46905(2) 0.39146(2) 0.03588(13) Uani 1 1 d . . . . .
Se09 Se 0.54086(3) 0.34288(3) 0.26082(2) 0.03623(13) Uani 1 1 d . . . . .
Cl0B Cl 0.38876(8) 0.03162(5) 0.52210(5) 0.0345(3) Uani 1 1 d . . . . .
Cl0I Cl 0.35459(8) 0.12073(6) 0.62970(5) 0.0381(3) Uani 1 1 d . . . . .
P00E P 0.37917(7) 0.14606(5) 0.43877(4) 0.0229(2) Uani 1 1 d . . . . .
P00F P 0.34246(7) 0.23390(5) 0.55114(5) 0.0253(2) Uani 1 1 d . . . . .
O00J O 0.1654(2) 0.17979(15) 0.61976(14) 0.0327(7) Uani 1 1 d . . . . .
O00L O 0.5842(2) 0.16863(16) 0.41082(14) 0.0337(7) Uani 1 1 d . . . . .
O00N O 0.5082(2) 0.30327(16) 0.48712(15) 0.0342(7) Uani 1 1 d . . . . .
O00P O 0.2501(2) 0.42658(15) 0.22460(14) 0.0351(8) Uani 1 1 d . . . . .
O00Q O 0.1664(2) 0.14140(17) 0.45930(16) 0.0376(8) Uani 1 1 d . . . . .
O00R O 0.0239(2) 0.23695(18) 0.61360(16) 0.0392(8) Uani 1 1 d . . . . .
O00T O 0.0829(2) 0.21357(18) 0.41570(17) 0.0400(8) Uani 1 1 d . . . . .
O00V O 0.4108(3) 0.42903(17) 0.19345(15) 0.0400(9) Uani 1 1 d . . . . .
O00W O 0.0077(2) 0.48306(16) 0.43789(16) 0.0371(8) Uani 1 1 d . . . . .
O00Z O 0.5057(2) 0.39706(17) 0.42004(18) 0.0406(9) Uani 1 1 d . . . . .
O014 O 0.1416(3) 0.53055(18) 0.38935(17) 0.0464(10) Uani 1 1 d . . . . .
O015 O 0.6472(2) 0.24595(18) 0.33714(19) 0.0455(10) Uani 1 1 d . . . . .
C01B C 0.1562(3) 0.3211(2) 0.51021(19) 0.0281(9) Uani 1 1 d . . . . .
C01D C 0.3227(3) 0.2305(2) 0.38185(19) 0.0274(9) Uani 1 1 d . . . . .
C01E C 0.1515(3) 0.3712(2) 0.4753(2) 0.0313(10) Uani 1 1 d . . . . .
C01F C 0.4394(3) 0.2781(2) 0.33270(19) 0.0291(9) Uani 1 1 d . . . . .
C01G C 0.2359(3) 0.2502(2) 0.55525(19) 0.0272(9) Uani 1 1 d . . . . .
C01H C 0.2763(3) 0.2693(2) 0.35474(19) 0.0271(9) Uani 1 1 d . . . . .
C01I C 0.0864(3) 0.3033(2) 0.54222(19) 0.0257(9) Uani 1 1 d . . . . .
C01J C 0.2280(3) 0.2954(2) 0.51694(19) 0.0254(9) Uani 1 1 d . . . . .
C01O C 0.2099(3) 0.1820(2) 0.4274(2) 0.0290(9) Uani 1 1 d . . . . .
C01P C 0.2191(3) 0.4480(2) 0.4183(2) 0.0330(10) Uani 1 1 d . . . . .
C01Q C 0.4052(3) 0.2360(2) 0.37110(19) 0.0270(9) Uani 1 1 d . . . . .
C01R C 0.5316(3) 0.2026(2) 0.38739(19) 0.0281(9) Uani 1 1 d . . . . .
C01S C 0.4500(3) 0.1978(2) 0.39935(18) 0.0263(9) Uani 1 1 d . . . . .
C01W C 0.2988(3) 0.3199(2) 0.48803(18) 0.0270(9) Uani 1 1 d . . . . .
C01X C 0.1650(3) 0.2284(2) 0.58567(19) 0.0281(9) Uani 1 1 d . . . . .
C01Z C 0.2211(3) 0.3953(2) 0.44786(19) 0.0291(10) Uani 1 1 d . . . . .
C02A C 0.1607(3) 0.2227(2) 0.4006(2) 0.0291(9) Uani 1 1 d . . . . .
C02C C 0.3921(3) 0.3155(2) 0.3043(2) 0.0308(10) Uani 1 1 d . . . . .
C02D C 0.3112(3) 0.3116(2) 0.3159(2) 0.0297(10) Uani 1 1 d . . . . .
C02I C 0.2973(3) 0.3887(2) 0.2497(2) 0.0313(10) Uani 1 1 d . . . . .
C02K C 0.0780(3) 0.3983(2) 0.4746(2) 0.0310(10) Uani 1 1 d . . . . .
C02L C 0.3686(3) 0.2954(2) 0.49998(19) 0.0273(9) Uani 1 1 d . . . . .
C02M C 0.5202(3) 0.2823(2) 0.3191(2) 0.0318(10) Uani 1 1 d . . . . .
C02N C 0.3674(3) 0.2659(2) 0.6138(2) 0.0306(10) Uani 1 1 d . . . . .
C02Q C 0.2629(3) 0.3480(2) 0.2889(2) 0.0314(10) Uani 1 1 d . . . . .
C02R C 0.1463(3) 0.4763(2) 0.4155(2) 0.0344(11) Uani 1 1 d . . . . .
C02S C 0.2945(3) 0.3696(2) 0.45458(19) 0.0285(9) Uani 1 1 d . . . . .
C02Y C 0.3620(3) 0.3990(2) 0.4303(2) 0.0308(10) Uani 1 1 d . . . . .
C02Z C 0.3569(3) 0.0752(2) 0.3489(2) 0.0331(10) Uani 1 1 d . . . . .
H02Z H 0.3121 0.1012 0.3480 0.040 Uiso 1 1 calc R U . . .
C03D C 0.3805(3) 0.3918(2) 0.2362(2) 0.0340(11) Uani 1 1 d . . . . .
C03E C 0.4342(4) 0.2464(3) 0.6329(3) 0.0421(12) Uani 1 1 d . . . . .
H03E H 0.4662 0.2135 0.6151 0.051 Uiso 1 1 calc R U . . .
C03F C 0.4871(3) -0.0025(2) 0.3519(2) 0.0363(11) Uani 1 1 d . . . . .
H03F H 0.5311 -0.0294 0.3531 0.044 Uiso 1 1 calc R U . . .
C03H C 0.2046(3) 0.0995(2) 0.4918(2) 0.0329(10) Uani 1 1 d . . . . .
H03A H 0.2295 0.1209 0.5189 0.040 Uiso 1 1 calc R U . . .
H03B H 0.2457 0.0745 0.4668 0.040 Uiso 1 1 calc R U . . .
C03J C 0.4281(3) 0.3551(2) 0.2646(2) 0.0341(11) Uani 1 1 d . . . . .
C03K C 0.2305(4) 0.4016(3) 0.1746(2) 0.0415(13) Uani 1 1 d . . . . .
H03C H 0.2191 0.3589 0.1807 0.050 Uiso 1 1 calc R U . . .
H03D H 0.2751 0.4042 0.1425 0.050 Uiso 1 1 calc R U . . .
C03M C 0.5431(4) 0.3415(3) 0.5227(3) 0.0429(13) Uani 1 1 d . . . . .
H03G H 0.5217 0.3336 0.5629 0.052 Uiso 1 1 calc R U . . .
H03H H 0.5309 0.3841 0.5150 0.052 Uiso 1 1 calc R U . . .
C03N C 0.3209(4) 0.3136(3) 0.6405(2) 0.0415(12) Uani 1 1 d . . . . .
H03N H 0.2748 0.3272 0.6273 0.050 Uiso 1 1 calc R U . . .
C03P C 0.0279(3) 0.2540(3) 0.3953(2) 0.0395(12) Uani 1 1 d . . . . .
H03I H 0.0330 0.2488 0.3542 0.047 Uiso 1 1 calc R U . . .
H03J H 0.0388 0.2958 0.4028 0.047 Uiso 1 1 calc R U . . .
C03S C 0.1532(4) 0.1375(3) 0.7117(3) 0.0465(14) Uani 1 1 d . . . . .
H03K H 0.1617 0.1449 0.7503 0.056 Uiso 1 1 calc R U . . .
H03L H 0.1921 0.1055 0.6947 0.056 Uiso 1 1 calc R U . . .
C03V C 0.1590(4) 0.4368(2) 0.1622(2) 0.0388(12) Uani 1 1 d . . . . .
H03M H 0.1508 0.4252 0.1244 0.047 Uiso 1 1 calc R U . . .
H03O H 0.1692 0.4799 0.1612 0.047 Uiso 1 1 calc R U . . .
C03W C 0.4436(4) -0.0077(3) 0.3102(2) 0.0444(13) Uani 1 1 d . . . . .
H03W H 0.4584 -0.0381 0.2823 0.053 Uiso 1 1 calc R U . . .
C04A C 0.4547(4) 0.2750(3) 0.6786(3) 0.0515(15) Uani 1 1 d . . . . .
H04A H 0.5011 0.2620 0.6915 0.062 Uiso 1 1 calc R U . . .
C04B C 0.6865(4) 0.0884(3) 0.5731(3) 0.0496(14) Uani 1 1 d . . . . .
H04B H 0.7043 0.0519 0.5512 0.074 Uiso 1 1 calc R U . . .
H04C H 0.6712 0.0783 0.6130 0.074 Uiso 1 1 calc R U . . .
H04D H 0.7293 0.1159 0.5683 0.074 Uiso 1 1 calc R U . . .
C04F C 0.3791(4) 0.0303(3) 0.3083(2) 0.0432(13) Uani 1 1 d . . . . .
H04F H 0.3497 0.0260 0.2794 0.052 Uiso 1 1 calc R U . . .
C04I C 0.0847(4) 0.4272(3) 0.2048(3) 0.0450(13) Uani 1 1 d . . . . .
H04E H 0.0927 0.4389 0.2426 0.054 Uiso 1 1 calc R U . . .
H04G H 0.0742 0.3842 0.2058 0.054 Uiso 1 1 calc R U . . .
C04K C 0.0137(4) 0.4631(3) 0.1915(3) 0.0586(17) Uani 1 1 d . . . . .
H04H H 0.0010 0.4479 0.1567 0.088 Uiso 1 1 calc R U . . .
H04I H 0.0256 0.5053 0.1869 0.088 Uiso 1 1 calc R U . . .
H04J H -0.0312 0.4592 0.2225 0.088 Uiso 1 1 calc R U . . .
C04N C 0.6170(4) 0.1180(3) 0.5529(2) 0.0499(15) Uani 1 1 d . . . . .
H04K H 0.5726 0.0913 0.5608 0.060 Uiso 1 1 calc R U . . .
H04L H 0.6005 0.1556 0.5745 0.060 Uiso 1 1 calc R U . . .
C04Q C -0.0187(4) 0.1945(3) 0.5886(4) 0.0614(18) Uani 1 1 d D U . . .
H04M H 0.0118 0.1555 0.5828 0.074 Uiso 1 1 calc R U . . .
H04N H -0.0277 0.2092 0.5515 0.074 Uiso 1 1 calc R U . . .
C04R C -0.0545(4) 0.2409(3) 0.4250(3) 0.0525(15) Uani 1 1 d . . . . .
H04O H -0.0579 0.2455 0.4661 0.063 Uiso 1 1 calc R U . . .
H04P H -0.0919 0.2712 0.4134 0.063 Uiso 1 1 calc R U . . .
C04S C 0.4534(5) 0.4765(3) 0.2081(3) 0.063(2) Uani 1 1 d . . . . .
H04Q H 0.4886 0.4912 0.1742 0.076 Uiso 1 1 calc R U . . .
H04R H 0.4859 0.4626 0.2355 0.076 Uiso 1 1 calc R U . . .
C04V C 0.4077(5) 0.3222(3) 0.7051(3) 0.0537(16) Uani 1 1 d . . . . .
H04V H 0.4216 0.3412 0.7365 0.064 Uiso 1 1 calc R U . . .
C04Z C 0.5923(4) 0.4658(3) 0.3653(3) 0.0549(16) Uani 1 1 d . . . . .
H04S H 0.6144 0.4347 0.3369 0.066 Uiso 1 1 calc R U . . .
H04T H 0.5920 0.5045 0.3454 0.066 Uiso 1 1 calc R U . . .
C05A C 0.1327(6) 0.5949(4) 0.3127(4) 0.075(2) Uani 1 1 d . . . . .
H05A H 0.0852 0.6154 0.3355 0.090 Uiso 1 1 calc R U . . .
H05B H 0.1790 0.6152 0.3199 0.090 Uiso 1 1 calc R U . . .
C05B C 0.6461(5) 0.4688(4) 0.4063(3) 0.0615(18) Uani 1 1 d . . . . .
H05C H 0.6466 0.4305 0.4269 0.074 Uiso 1 1 calc R U . . .
H05D H 0.7002 0.4744 0.3855 0.074 Uiso 1 1 calc R U . . .
C05C C 0.3907(5) 0.5299(4) 0.2355(3) 0.070(2) Uani 1 1 d . . . . .
H05E H 0.3616 0.5454 0.2066 0.084 Uiso 1 1 calc R U . . .
H05F H 0.3522 0.5134 0.2666 0.084 Uiso 1 1 calc R U . . .
C05G C -0.1234(5) 0.4951(3) 0.4241(4) 0.068(2) Uani 1 1 d . . . . .
H05G H -0.1706 0.4727 0.4225 0.082 Uiso 1 1 calc R U . . .
H05H H -0.1381 0.5249 0.4549 0.082 Uiso 1 1 calc R U . . .
C05H C 0.3715(6) 0.6259(4) 0.2810(4) 0.086(3) Uani 1 1 d . . . . .
H05I H 0.3440 0.6427 0.2523 0.129 Uiso 1 1 calc R U . . .
H05J H 0.3999 0.6572 0.2953 0.129 Uiso 1 1 calc R U . . .
H05K H 0.3333 0.6101 0.3121 0.129 Uiso 1 1 calc R U . . .
C05M C 0.6721(5) 0.3676(4) 0.5434(4) 0.071(2) Uani 1 1 d . . . . .
H05L H 0.6595 0.3562 0.5835 0.086 Uiso 1 1 calc R U . . .
H05M H 0.6523 0.4096 0.5402 0.086 Uiso 1 1 calc R U . . .
C05P C -0.0602(5) 0.4518(3) 0.4382(5) 0.084(3) Uani 1 1 d . . . . .
H05N H -0.0781 0.4341 0.4757 0.101 Uiso 1 1 calc R U . . .
H05O H -0.0489 0.4190 0.4100 0.101 Uiso 1 1 calc R U . . .
C05Q C -0.0788(5) 0.1819(4) 0.4141(4) 0.079(3) Uani 1 1 d . . . . .
H05P H -0.0447 0.1511 0.4286 0.095 Uiso 1 1 calc R U . . .
H05Q H -0.0728 0.1757 0.3730 0.095 Uiso 1 1 calc R U . . .
C05S C 0.0066(5) 0.1578(5) 0.7478(4) 0.083(3) Uani 1 1 d . . . . .
H05R H 0.0047 0.1957 0.7273 0.124 Uiso 1 1 calc R U . . .
H05S H 0.0177 0.1655 0.7852 0.124 Uiso 1 1 calc R U . . .
H05T H -0.0441 0.1395 0.7516 0.124 Uiso 1 1 calc R U . . .
C05X C 0.6222(6) 0.5176(5) 0.4464(4) 0.086(3) Uani 1 1 d . . . . .
H05U H 0.6192 0.5554 0.4260 0.130 Uiso 1 1 calc R U . . .
H05V H 0.6607 0.5198 0.4709 0.130 Uiso 1 1 calc R U . . .
H05W H 0.5705 0.5104 0.4692 0.130 Uiso 1 1 calc R U . . .
C05Y C 0.1024(6) -0.0177(5) 0.5944(5) 0.091(3) Uani 1 1 d . . . . .
H05X H 0.0715 -0.0328 0.5681 0.136 Uiso 1 1 calc R U . . .
H05Y H 0.0685 0.0087 0.6222 0.136 Uiso 1 1 calc R U . . .
H H 0.1239 -0.0515 0.6137 0.136 Uiso 1 1 calc R U . . .
C06A C 0.8085(9) 0.3517(5) 0.3001(7) 0.127(5) Uani 1 1 d . . . . .
H06A H 0.8115 0.3460 0.2592 0.152 Uiso 1 1 calc R U . . .
H06B H 0.7785 0.3901 0.3113 0.152 Uiso 1 1 calc R U . . .
C06D C 0.6850(6) 0.2998(5) 0.3229(6) 0.095(3) Uani 1 1 d . U . . .
H06C H 0.6536 0.3331 0.3447 0.113 Uiso 1 1 calc R U . . .
H06D H 0.6865 0.3079 0.2824 0.113 Uiso 1 1 calc R U . . .
C06F C 0.1289(10) 0.6008(5) 0.2547(5) 0.118(5) Uani 1 1 d . . . . .
H06E H 0.0851 0.5782 0.2463 0.141 Uiso 1 1 calc R U . . .
H06F H 0.1784 0.5841 0.2312 0.141 Uiso 1 1 calc R U . . .
C06H C 0.8899(7) 0.3547(5) 0.3116(6) 0.118(5) Uani 1 1 d . . . . .
H06G H 0.9229 0.3205 0.2936 0.177 Uiso 1 1 calc R U . . .
H06H H 0.8879 0.3536 0.3523 0.177 Uiso 1 1 calc R U . . .
H06I H 0.9122 0.3920 0.2964 0.177 Uiso 1 1 calc R U . . .
C06J C -0.1334(6) 0.2404(6) 0.6035(6) 0.152(6) Uani 1 1 d D U . . .
H06J H -0.1340 0.2338 0.5632 0.183 Uiso 1 1 calc R U . . .
H06K H -0.1046 0.2766 0.6074 0.183 Uiso 1 1 calc R U . . .
C06K C 0.1160(11) 0.6680(5) 0.2408(7) 0.150(7) Uani 1 1 d . . . . .
H06L H 0.1040 0.6718 0.2030 0.225 Uiso 1 1 calc R U . . .
H06M H 0.1637 0.6888 0.2424 0.225 Uiso 1 1 calc R U . . .
H06N H 0.0720 0.6859 0.2683 0.225 Uiso 1 1 calc R U . . .
C018 C 0.4007(3) 0.0816(2) 0.39063(18) 0.0259(9) Uani 1 1 d . . . . .
C019 C 0.2920(3) 0.1859(2) 0.41874(18) 0.0248(9) Uani 1 1 d . . . . .
C020 C 0.1945(3) 0.2661(2) 0.36328(19) 0.0291(9) Uani 1 1 d . . . . .
C021 C 0.0745(3) 0.4512(2) 0.4431(2) 0.0324(10) Uani 1 1 d . . . . .
C023 C 0.4657(3) 0.0428(2) 0.3924(2) 0.0305(10) Uani 1 1 d . . . . .
H023 H 0.4954 0.0470 0.4212 0.037 Uiso 1 1 calc R U . . .
C024 C 0.4371(3) 0.3245(2) 0.4774(2) 0.0295(10) Uani 1 1 d . . . . .
C025 C 0.4334(3) 0.3756(2) 0.4408(2) 0.0316(10) Uani 1 1 d . . . . .
C027 C 0.0909(3) 0.2560(2) 0.5798(2) 0.0308(10) Uani 1 1 d . . . . .
C030 C 0.1676(3) 0.1937(2) 0.6779(2) 0.0373(11) Uani 1 1 d . . . . .
H03P H 0.1266 0.2253 0.6924 0.045 Uiso 1 1 calc R U . . .
H03Q H 0.2194 0.2083 0.6806 0.045 Uiso 1 1 calc R U . . .
C032 C 0.5671(3) 0.2453(2) 0.3470(2) 0.0311(10) Uani 1 1 d . . . . .
C037 C 0.6333(3) 0.1323(2) 0.4914(2) 0.0365(11) Uani 1 1 d . . . . .
H03R H 0.6730 0.1629 0.4844 0.044 Uiso 1 1 calc R U . . .
H03S H 0.6561 0.0958 0.4701 0.044 Uiso 1 1 calc R U . . .
C044 C 0.5069(4) 0.4521(3) 0.3895(3) 0.0433(13) Uani 1 1 d . . . . .
H04U H 0.4814 0.4850 0.4149 0.052 Uiso 1 1 calc R U . . .
H04W H 0.4774 0.4488 0.3586 0.052 Uiso 1 1 calc R U . . .
C046 C 0.5631(4) 0.1545(3) 0.4697(2) 0.0414(12) Uani 1 1 d . . . . .
H04X H 0.5237 0.1236 0.4752 0.050 Uiso 1 1 calc R U . . .
H04Y H 0.5393 0.1908 0.4911 0.050 Uiso 1 1 calc R U . . .
C047 C 0.3412(4) 0.3417(3) 0.6865(3) 0.0521(16) Uani 1 1 d . . . . .
H047 H 0.3090 0.3742 0.7049 0.063 Uiso 1 1 calc R U . . .
C049 C 0.1410(4) 0.0611(3) 0.5227(3) 0.0468(14) Uani 1 1 d . . . . .
H04Z H 0.0982 0.0874 0.5444 0.056 Uiso 1 1 calc R U . . .
HA H 0.1187 0.0389 0.4948 0.056 Uiso 1 1 calc R U . . .
C053 C 0.1384(5) 0.5294(3) 0.3322(3) 0.0613(19) Uani 1 1 d . . . . .
H05Z H 0.0919 0.5084 0.3263 0.074 Uiso 1 1 calc R U . . .
HB H 0.1862 0.5082 0.3105 0.074 Uiso 1 1 calc R U . . .
C054 C 0.0712(5) 0.1156(3) 0.7153(3) 0.0601(18) Uani 1 1 d . . . . .
H05 H 0.0685 0.0760 0.7338 0.072 Uiso 1 1 calc R U . . .
HC H 0.0615 0.1103 0.6767 0.072 Uiso 1 1 calc R U . . .
C055 C 0.7638(4) 0.2986(3) 0.3333(4) 0.0609(19) Uani 1 1 d . . . . .
H1 H 0.7917 0.2598 0.3207 0.073 Uiso 1 1 calc R U . . .
HD H 0.7625 0.3030 0.3742 0.073 Uiso 1 1 calc R U . . .
C057 C 0.6307(4) 0.3278(3) 0.5099(4) 0.0577(17) Uani 1 1 d . . . . .
H2 H 0.6422 0.2854 0.5190 0.069 Uiso 1 1 calc R U . . .
HE H 0.6509 0.3336 0.4693 0.069 Uiso 1 1 calc R U . . .
C059 C 0.1700(4) 0.0174(3) 0.5618(3) 0.0599(18) Uani 1 1 d . . . . .
H3 H 0.1948 0.0391 0.5888 0.072 Uiso 1 1 calc R U . . .
HF H 0.2104 -0.0108 0.5401 0.072 Uiso 1 1 calc R U . . .
C060 C 0.4270(7) 0.5777(4) 0.2564(4) 0.088(3) Uani 1 1 d . . . . .
H06O H 0.4656 0.5941 0.2253 0.105 Uiso 1 1 calc R U . . .
H06P H 0.4561 0.5621 0.2853 0.105 Uiso 1 1 calc R U . . .
C063 C -0.1643(6) 0.5755(5) 0.3617(4) 0.087(3) Uani 1 1 d . . . . .
H06Q H -0.1480 0.5961 0.3259 0.131 Uiso 1 1 calc R U . . .
H06R H -0.1720 0.6045 0.3928 0.131 Uiso 1 1 calc R U . . .
H06S H -0.2136 0.5563 0.3616 0.131 Uiso 1 1 calc R U . . .
C064 C -0.1004(7) 0.5277(6) 0.3695(4) 0.102(4) Uani 1 1 d . . . . .
H06T H -0.0920 0.4987 0.3379 0.122 Uiso 1 1 calc R U . . .
H06U H -0.0504 0.5470 0.3691 0.122 Uiso 1 1 calc R U . . .
C065 C -0.2298(5) 0.2474(5) 0.6434(5) 0.091(3) Uani 1 1 d D U . . .
H06V H -0.2634 0.2716 0.6227 0.137 Uiso 1 1 calc R U . . .
H06W H -0.2292 0.2669 0.6795 0.137 Uiso 1 1 calc R U . . .
H06X H -0.2505 0.2076 0.6503 0.137 Uiso 1 1 calc R U . . .
C066 C -0.1653(5) 0.1745(5) 0.4427(5) 0.099(4) Uani 1 1 d . . . . .
H06Y H -0.1844 0.1390 0.4274 0.149 Uiso 1 1 calc R U . . .
HG H -0.1975 0.2100 0.4354 0.149 Uiso 1 1 calc R U . . .
HH H -0.1688 0.1699 0.4833 0.149 Uiso 1 1 calc R U . . .
C068 C 0.7611(5) 0.3633(5) 0.5234(5) 0.096(3) Uani 1 1 d . . . . .
H06Z H 0.7741 0.3761 0.4841 0.144 Uiso 1 1 calc R U . . .
HI H 0.7811 0.3219 0.5265 0.144 Uiso 1 1 calc R U . . .
HJ H 0.7854 0.3893 0.5469 0.144 Uiso 1 1 calc R U . . .
C069 C -0.0971(6) 0.1870(6) 0.6282(7) 0.131(5) Uani 1 1 d D U . . .
H06 H -0.1214 0.1492 0.6221 0.158 Uiso 1 1 calc R U . . .
HK H -0.0947 0.1921 0.6684 0.158 Uiso 1 1 calc R U . . .
Pd02 Pd 0.40604(2) 0.31207(2) -0.08296(2) 0.02454(9) Uani 1 1 d . . . . .
Se0A Se 0.27163(4) 0.17294(3) 0.22655(2) 0.04031(15) Uani 1 1 d . . . . .
Se05 Se 0.06309(3) 0.10954(2) 0.08312(2) 0.03382(13) Uani 1 1 d . . . . .
Se06 Se 0.41477(3) 0.02739(2) 0.13177(2) 0.03413(13) Uani 1 1 d . . . . .
Se08 Se -0.02663(3) 0.30300(3) 0.13159(2) 0.03649(13) Uani 1 1 d . . . . .
Cl0D Cl 0.48405(8) 0.28801(6) -0.17015(5) 0.0362(3) Uani 1 1 d . . . . .
Cl0H Cl 0.43993(8) 0.41081(5) -0.10075(5) 0.0397(3) Uani 1 1 d . . . . .
P00C P 0.37631(7) 0.21464(5) -0.07082(4) 0.0241(2) Uani 1 1 d . . . . .
P1 P 0.33468(7) 0.34033(5) 0.00304(5) 0.0262(2) Uani 1 1 d . . . . .
O00K O 0.1923(2) 0.25423(14) -0.09196(14) 0.0299(7) Uani 1 1 d . . . . .
O00M O 0.0617(2) 0.21406(16) -0.03031(16) 0.0357(8) Uani 1 1 d . . . . .
O00O O 0.1640(2) 0.40792(17) -0.04185(15) 0.0372(8) Uani 1 1 d . . . . .
O00S O 0.0287(2) 0.39857(19) 0.01020(18) 0.0455(9) Uani 1 1 d . . . . .
O00U O 0.4840(2) 0.28057(19) 0.06177(16) 0.0410(9) Uani 1 1 d . . . . .
O00X O 0.5636(2) 0.16299(18) -0.03539(18) 0.0433(9) Uani 1 1 d . . . . .
O00Y O -0.0482(2) 0.21793(17) 0.25068(17) 0.0437(9) Uani 1 1 d . . . . .
O010 O 0.5727(2) 0.08995(17) 0.04691(16) 0.0373(8) Uani 1 1 d . . . . .
O011 O 0.2466(3) -0.02246(17) 0.20853(16) 0.0417(9) Uani 1 1 d . . . . .
O012 O 0.0693(3) 0.15639(17) 0.28702(16) 0.0466(10) Uani 1 1 d . . . . .
O013 O 0.1019(2) 0.00872(19) 0.19419(17) 0.0463(10) Uani 1 1 d . . . . .
O016 O 0.4619(3) 0.2066(2) 0.15143(18) 0.0513(11) Uani 1 1 d . . . . .
C01A C 0.2072(3) 0.3020(2) 0.06580(19) 0.0279(9) Uani 1 1 d . . . . .
C01C C 0.2001(3) 0.2151(2) -0.04914(19) 0.0264(9) Uani 1 1 d . . . . .
C01K C 0.3884(3) 0.1680(2) -0.13393(19) 0.0301(10) Uani 1 1 d . . . . .
C01L C 0.3537(3) 0.1440(2) 0.01620(19) 0.0279(9) Uani 1 1 d . . . . .
C01M C 0.2735(3) 0.19978(19) -0.03796(19) 0.0265(9) Uani 1 1 d . . . . .
C01N C 0.1293(3) 0.1930(2) -0.01525(19) 0.0272(9) Uani 1 1 d . . . . .
C01T C 0.1174(3) 0.2577(2) 0.1421(2) 0.0324(10) Uani 1 1 d . . . . .
C01U C 0.2781(3) 0.1610(2) 0.00595(19) 0.0272(9) Uani 1 1 d . . . . .
C01V C 0.3603(3) 0.1043(2) 0.0590(2) 0.0311(10) Uani 1 1 d . . . . .
C01Y C 0.1313(3) 0.2941(2) 0.09314(19) 0.0285(9) Uani 1 1 d . . . . .
C02B C 0.1605(3) 0.0332(2) 0.1563(2) 0.0354(11) Uani 1 1 d . . . . .
C02E C 0.0668(3) 0.3243(2) 0.0776(2) 0.0314(10) Uani 1 1 d . . . . .
C02F C 0.4186(3) 0.1676(2) -0.01880(19) 0.0272(9) Uani 1 1 d . . . . .
C02G C 0.1793(3) 0.2301(2) 0.1624(2) 0.0313(10) Uani 1 1 d . . . . .
C02H C 0.2926(3) 0.0804(2) 0.09177(19) 0.0294(10) Uani 1 1 d . . . . .
C02J C 0.2257(3) 0.3396(2) 0.01874(19) 0.0276(9) Uani 1 1 d . . . . .
C02O C 0.0823(3) 0.3629(2) 0.0311(2) 0.0330(10) Uani 1 1 d . . . . .
C02P C 0.2375(3) 0.0156(2) 0.1651(2) 0.0324(10) Uani 1 1 d . . . . .
C02T C 0.2575(3) 0.2404(2) 0.1353(2) 0.0313(10) Uani 1 1 d . . . . .
C02U C 0.4922(3) 0.1481(2) -0.0076(2) 0.0303(10) Uani 1 1 d . . . . .
C02V C 0.4326(3) 0.0841(2) 0.06995(19) 0.0290(10) Uani 1 1 d . . . . .
C02W C 0.0411(3) 0.2540(2) 0.1704(2) 0.0351(11) Uani 1 1 d . . . . .
C02X C 0.2110(3) 0.1375(2) 0.03853(19) 0.0283(9) Uani 1 1 d . . . . .
C03A C 0.3184(3) 0.2170(2) 0.1606(2) 0.0341(11) Uani 1 1 d . . . . .
C03B C 0.3600(3) 0.1540(3) -0.2264(2) 0.0410(12) Uani 1 1 d . . . . .
H03T H 0.3413 0.1696 -0.2582 0.049 Uiso 1 1 calc R U . . .
C03C C 0.1681(3) 0.1964(2) 0.2110(2) 0.0344(11) Uani 1 1 d . . . . .
C03G C 0.0271(3) 0.2193(2) 0.2192(2) 0.0373(12) Uani 1 1 d . . . . .
C03I C -0.0112(3) 0.1936(3) 0.0000(2) 0.0367(11) Uani 1 1 d . . . . .
H03U H -0.0200 0.2071 0.0397 0.044 Uiso 1 1 calc R U . . .
H03V H -0.0099 0.1493 -0.0006 0.044 Uiso 1 1 calc R U . . .
C03L C 0.4139(4) 0.1079(2) -0.1331(2) 0.0380(12) Uani 1 1 d . . . . .
H03X H 0.4321 0.0919 -0.1012 0.046 Uiso 1 1 calc R U . . .
C03O C 0.4300(3) 0.4219(2) 0.0356(2) 0.0369(11) Uani 1 1 d . . . . .
H03Y H 0.4696 0.3906 0.0263 0.044 Uiso 1 1 calc R U . . .
C03Q C 0.6888(4) 0.0249(3) 0.0298(3) 0.0512(15) Uani 1 1 d . . . . .
H03Z H 0.7087 -0.0161 0.0176 0.061 Uiso 1 1 calc R U . . .
HL H 0.6875 0.0280 0.0707 0.061 Uiso 1 1 calc R U . . .
C03R C 0.0906(4) 0.1890(2) 0.2392(2) 0.0373(12) Uani 1 1 d . . . . .
C03T C 0.2974(4) 0.4598(2) 0.0385(2) 0.0402(12) Uani 1 1 d . . . . .
H03 H 0.2459 0.4547 0.0321 0.048 Uiso 1 1 calc R U . . .
C03U C 0.3034(3) 0.0393(2) 0.1328(2) 0.0337(10) Uani 1 1 d . . . . .
C03X C 0.1266(4) 0.1109(3) 0.2993(3) 0.0484(14) Uani 1 1 d . . . . .
H4 H 0.1667 0.1298 0.3163 0.058 Uiso 1 1 calc R U . . .
HM H 0.1535 0.0907 0.2640 0.058 Uiso 1 1 calc R U . . .
C03Y C 0.3613(4) -0.1219(3) 0.2225(3) 0.0455(13) Uani 1 1 d . . . . .
H5 H 0.3767 -0.0805 0.2265 0.055 Uiso 1 1 calc R U . . .
HN H 0.3795 -0.1341 0.1826 0.055 Uiso 1 1 calc R U . . .
C03Z C 0.3956(3) 0.2293(3) 0.1352(2) 0.0380(12) Uani 1 1 d . . . . .
C04C C 0.1638(4) 0.2761(3) -0.1826(2) 0.0449(13) Uani 1 1 d . . . . .
H04 H 0.1586 0.2575 -0.2186 0.054 Uiso 1 1 calc R U . . .
HO H 0.2135 0.2970 -0.1892 0.054 Uiso 1 1 calc R U . . .
C04D C 0.0026(4) -0.0269(3) 0.1445(3) 0.0467(14) Uani 1 1 d . . . . .
H6 H 0.0121 -0.0683 0.1571 0.056 Uiso 1 1 calc R U . . .
HP H 0.0377 -0.0214 0.1076 0.056 Uiso 1 1 calc R U . . .
C04E C 0.4124(4) 0.0714(3) -0.1791(3) 0.0469(14) Uani 1 1 d . . . . .
H7 H 0.4303 0.0305 -0.1790 0.056 Uiso 1 1 calc R U . . .
C04G C 0.6065(4) 0.0351(3) 0.0193(3) 0.0449(13) Uani 1 1 d . . . . .
H8 H 0.6075 0.0379 -0.0217 0.054 Uiso 1 1 calc R U . . .
HQ H 0.5746 0.0012 0.0343 0.054 Uiso 1 1 calc R U . . .
C04H C -0.0935(4) 0.4483(3) 0.0067(3) 0.0524(15) Uani 1 1 d . . . . .
H9 H -0.1509 0.4467 0.0205 0.063 Uiso 1 1 calc R U . . .
HR H -0.0774 0.4867 0.0195 0.063 Uiso 1 1 calc R U . . .
C04J C -0.0873(4) 0.1626(3) 0.2481(3) 0.0497(15) Uani 1 1 d . . . . .
H10 H -0.1291 0.1596 0.2820 0.060 Uiso 1 1 calc R U . . .
HS H -0.0489 0.1282 0.2481 0.060 Uiso 1 1 calc R U . . .
C04L C 0.3165(4) 0.5139(3) 0.0591(3) 0.0499(15) Uani 1 1 d . . . . .
H11 H 0.2779 0.5462 0.0663 0.060 Uiso 1 1 calc R U . . .
C04M C 0.4020(4) -0.1633(3) 0.2596(3) 0.0568(16) Uani 1 1 d . . . . .
H12 H 0.4591 -0.1611 0.2483 0.085 Uiso 1 1 calc R U . . .
HT H 0.3876 -0.2045 0.2554 0.085 Uiso 1 1 calc R U . . .
HU H 0.3854 -0.1507 0.2990 0.085 Uiso 1 1 calc R U . . .
C04O C 0.6555(4) 0.2189(3) -0.0935(3) 0.0555(16) Uani 1 1 d . . . . .
H13 H 0.6804 0.1794 -0.1071 0.067 Uiso 1 1 calc R U . . .
HV H 0.6788 0.2305 -0.0611 0.067 Uiso 1 1 calc R U . . .
C04P C 0.5700(4) 0.2113(3) -0.0725(3) 0.0491(14) Uani 1 1 d . . . . .
H14 H 0.5447 0.2482 -0.0528 0.059 Uiso 1 1 calc R U . . .
HW H 0.5437 0.2034 -0.1043 0.059 Uiso 1 1 calc R U . . .
C04T C -0.1230(4) 0.1595(3) 0.1962(3) 0.0534(16) Uani 1 1 d . . . . .
H15 H -0.1423 0.1189 0.1937 0.064 Uiso 1 1 calc R U . . .
HX H -0.0813 0.1649 0.1627 0.064 Uiso 1 1 calc R U . . .
C04U C 0.4564(4) 0.1811(3) 0.2050(3) 0.0558(16) Uani 1 1 d . . . . .
H16 H 0.4234 0.1461 0.2080 0.067 Uiso 1 1 calc R U . . .
HY H 0.4313 0.2107 0.2341 0.067 Uiso 1 1 calc R U . . .
C04W C -0.0757(4) 0.2188(3) -0.0274(3) 0.0500(14) Uani 1 1 d . . . . .
H17 H -0.0746 0.2630 -0.0281 0.060 Uiso 1 1 calc R U . . .
HZ H -0.1269 0.2083 -0.0048 0.060 Uiso 1 1 calc R U . . .
C04X C 0.2738(4) -0.1232(3) 0.2370(3) 0.0570(17) Uani 1 1 d . . . . .
H18 H 0.2560 -0.1100 0.2766 0.068 Uiso 1 1 calc R U . . .
H51 H 0.2590 -0.1650 0.2343 0.068 Uiso 1 1 calc R U . . .
C04Y C 0.0868(5) 0.0659(3) 0.3389(3) 0.0537(16) Uani 1 1 d . . . . .
H19 H 0.0476 0.0461 0.3216 0.064 Uiso 1 1 calc R U . . .
H52 H 0.0588 0.0861 0.3739 0.064 Uiso 1 1 calc R U . . .
C05D C 0.1487(5) 0.0181(4) 0.3531(4) 0.068(2) Uani 1 1 d . . . . .
H20 H 0.1837 0.0041 0.3178 0.082 Uiso 1 1 calc R U . . .
H53 H 0.1815 0.0367 0.3768 0.082 Uiso 1 1 calc R U . . .
C05F C 0.2810(6) 0.4540(4) -0.1794(3) 0.074(2) Uani 1 1 d . . . . .
H21 H 0.2892 0.4137 -0.1970 0.088 Uiso 1 1 calc R U . . .
H54 H 0.3303 0.4638 -0.1676 0.088 Uiso 1 1 calc R U . . .
C05I C -0.0832(4) -0.0173(3) 0.1378(3) 0.0597(17) Uani 1 1 d . . . . .
H22 H -0.1179 -0.0205 0.1751 0.072 Uiso 1 1 calc R U . . .
H55 H -0.0917 0.0236 0.1234 0.072 Uiso 1 1 calc R U . . .
C05J C 0.6632(6) 0.3251(4) -0.1166(5) 0.081(3) Uani 1 1 d . . . . .
H23 H 0.6921 0.3526 -0.1436 0.121 Uiso 1 1 calc R U . . .
H56 H 0.6814 0.3271 -0.0809 0.121 Uiso 1 1 calc R U . . .
H57 H 0.6068 0.3366 -0.1105 0.121 Uiso 1 1 calc R U . . .
C05K C -0.0687(4) 0.1956(4) -0.0875(3) 0.066(2) Uani 1 1 d . . . . .
H24 H -0.0202 0.2102 -0.1108 0.079 Uiso 1 1 calc R U . . .
H58 H -0.0627 0.1513 -0.0870 0.079 Uiso 1 1 calc R U . . .
C05L C -0.1055(7) -0.0622(4) 0.0980(5) 0.086(3) Uani 1 1 d . . . . .
H25 H -0.0711 -0.0595 0.0610 0.128 Uiso 1 1 calc R U . . .
H59 H -0.1603 -0.0537 0.0943 0.128 Uiso 1 1 calc R U . . .
H60 H -0.0997 -0.1027 0.1129 0.128 Uiso 1 1 calc R U . . .
C05O C 0.5368(6) 0.1617(4) 0.2148(5) 0.093(4) Uani 1 1 d . . . . .
H26 H 0.5724 0.1930 0.1984 0.112 Uiso 1 1 calc R U . . .
H61 H 0.5342 0.1627 0.2559 0.112 Uiso 1 1 calc R U . . .
C05R C -0.1017(6) 0.3925(4) -0.0823(3) 0.075(2) Uani 1 1 d . . . . .
H27 H -0.0925 0.3968 -0.1234 0.112 Uiso 1 1 calc R U . . .
H62 H -0.1576 0.3870 -0.0680 0.112 Uiso 1 1 calc R U . . .
H63 H -0.0704 0.3576 -0.0726 0.112 Uiso 1 1 calc R U . . .
C05T C 0.0909(8) 0.3674(4) -0.2117(5) 0.096(3) Uani 1 1 d . . . . .
H28 H 0.0847 0.3464 -0.2459 0.144 Uiso 1 1 calc R U . . .
H64 H 0.1392 0.3891 -0.2195 0.144 Uiso 1 1 calc R U . . .
H65 H 0.0457 0.3958 -0.1998 0.144 Uiso 1 1 calc R U . . .
C05V C 0.6769(5) 0.2634(4) -0.1393(3) 0.0636(18) Uani 1 1 d . . . . .
H29 H 0.7330 0.2564 -0.1570 0.076 Uiso 1 1 calc R U . . .
H66 H 0.6450 0.2582 -0.1685 0.076 Uiso 1 1 calc R U . . .
C05W C 0.7451(5) 0.0691(4) -0.0006(5) 0.079(3) Uani 1 1 d . . . . .
H30 H 0.7453 0.0667 -0.0414 0.095 Uiso 1 1 calc R U . . .
H67 H 0.7255 0.1101 0.0122 0.095 Uiso 1 1 calc R U . . .
C05Z C -0.2195(7) 0.2047(6) 0.1388(5) 0.104(4) Uani 1 1 d . . . . .
H31 H -0.1778 0.2171 0.1083 0.156 Uiso 1 1 calc R U . . .
H68 H -0.2658 0.2325 0.1413 0.156 Uiso 1 1 calc R U . . .
H69 H -0.2336 0.1642 0.1312 0.156 Uiso 1 1 calc R U . . .
C06B C 0.6446(6) 0.0858(5) 0.2136(6) 0.105(4) Uani 1 1 d . . . . .
H32 H 0.6617 0.0487 0.1924 0.158 Uiso 1 1 calc R U . . .
H70 H 0.6347 0.0773 0.2540 0.158 Uiso 1 1 calc R U . . .
H71 H 0.6858 0.1145 0.2049 0.158 Uiso 1 1 calc R U . . .
C06C C 0.8280(5) 0.0589(5) 0.0086(6) 0.099(4) Uani 1 1 d . . . . .
H33 H 0.8607 0.0893 -0.0116 0.149 Uiso 1 1 calc R U . . .
H72 H 0.8487 0.0190 -0.0055 0.149 Uiso 1 1 calc R U . . .
H73 H 0.8285 0.0616 0.0489 0.149 Uiso 1 1 calc R U . . .
C06E C 0.5699(8) 0.1121(5) 0.1973(11) 0.203(12) Uani 1 1 d . . . . .
H34 H 0.5806 0.1143 0.1557 0.244 Uiso 1 1 calc R U . . .
H74 H 0.5301 0.0820 0.2077 0.244 Uiso 1 1 calc R U . . .
C06G C 0.1110(7) -0.0348(4) 0.3836(6) 0.101(4) Uani 1 1 d . . . . .
H35 H 0.0813 -0.0550 0.3594 0.152 Uiso 1 1 calc R U . . .
H75 H 0.0752 -0.0211 0.4182 0.152 Uiso 1 1 calc R U . . .
H76 H 0.1518 -0.0628 0.3933 0.152 Uiso 1 1 calc R U . . .
C06I C 0.6548(7) 0.3608(9) 0.0954(7) 0.148(7) Uani 1 1 d . . . . .
H36 H 0.6257 0.3998 0.1049 0.178 Uiso 1 1 calc R U . . .
H77 H 0.6560 0.3398 0.1314 0.178 Uiso 1 1 calc R U . . .
C9 C 0.7295(11) 0.3719(12) 0.0718(9) 0.225(13) Uani 1 1 d . . . . .
H9A H 0.7474 0.3458 0.0390 0.337 Uiso 1 1 calc R U . . .
H9B H 0.7635 0.3643 0.0994 0.337 Uiso 1 1 calc R U . . .
H9C H 0.7319 0.4138 0.0600 0.337 Uiso 1 1 calc R U . . .
C017 C 0.1499(3) 0.07522(19) 0.11119(19) 0.0247(9) Uani 1 1 d . . . . .
C022 C 0.1609(3) 0.3689(2) 0.00129(19) 0.0294(10) Uani 1 1 d . . . . .
C026 C 0.3466(3) 0.2905(2) 0.06228(19) 0.0285(9) Uani 1 1 d . . . . .
C028 C 0.2708(3) 0.2753(2) 0.08763(19) 0.0278(9) Uani 1 1 d . . . . .
C029 C 0.3622(3) 0.1912(2) -0.1811(2) 0.0334(10) Uani 1 1 d . . . . .
H029 H 0.3459 0.2324 -0.1822 0.040 Uiso 1 1 calc R U . . .
C031 C 0.3545(3) 0.4137(2) 0.02751(19) 0.0307(10) Uani 1 1 d . . . . .
C033 C 0.1361(3) 0.1523(2) 0.0284(2) 0.0296(10) Uani 1 1 d . . . . .
C034 C 0.4993(3) 0.1057(2) 0.0371(2) 0.0333(11) Uani 1 1 d . . . . .
C035 C 0.2337(3) 0.4084(2) -0.0852(2) 0.0367(11) Uani 1 1 d . . . . .
H37 H 0.2464 0.3682 -0.1025 0.044 Uiso 1 1 calc R U . . .
H78 H 0.2790 0.4204 -0.0694 0.044 Uiso 1 1 calc R U . . .
C036 C 0.1684(3) 0.2280(2) -0.1402(2) 0.0348(11) Uani 1 1 d . . . . .
H38 H 0.1165 0.2107 -0.1286 0.042 Uiso 1 1 calc R U . . .
H79 H 0.2070 0.1956 -0.1567 0.042 Uiso 1 1 calc R U . . .
C038 C 0.4091(3) 0.2675(2) 0.0865(2) 0.0339(11) Uani 1 1 d . . . . .
C039 C 0.2186(3) 0.0970(2) 0.08197(19) 0.0296(10) Uani 1 1 d . . . . .
C040 C 0.4482(4) 0.4752(3) 0.0572(2) 0.0443(13) Uani 1 1 d . . . . .
H040 H 0.4996 0.4803 0.0636 0.053 Uiso 1 1 calc R U . . .
C041 C 0.3910(4) 0.5210(3) 0.0692(3) 0.0477(15) Uani 1 1 d . . . . .
H041 H 0.4029 0.5576 0.0845 0.057 Uiso 1 1 calc R U . . .
C042 C 0.3848(4) 0.0950(3) -0.2251(2) 0.0447(13) Uani 1 1 d . . . . .
H042 H 0.3830 0.0698 -0.2562 0.054 Uiso 1 1 calc R U . . .
C043 C -0.0525(3) 0.3978(3) 0.0338(3) 0.0440(13) Uani 1 1 d . . . . .
H39 H -0.0614 0.4037 0.0750 0.053 Uiso 1 1 calc R U . . .
H80 H -0.0729 0.3589 0.0260 0.053 Uiso 1 1 calc R U . . .
C045 C 0.0218(3) 0.0162(3) 0.1864(2) 0.0404(12) Uani 1 1 d . . . . .
H40 H 0.0120 0.0576 0.1736 0.048 Uiso 1 1 calc R U . . .
H81 H -0.0139 0.0109 0.2230 0.048 Uiso 1 1 calc R U . . .
C048 C 0.2154(4) 0.4535(3) -0.1286(2) 0.0483(15) Uani 1 1 d . . . . .
H41 H 0.1662 0.4436 -0.1406 0.058 Uiso 1 1 calc R U . . .
H82 H 0.2071 0.4939 -0.1114 0.058 Uiso 1 1 calc R U . . .
C050 C -0.0780(5) 0.4479(4) -0.0564(3) 0.0626(19) Uani 1 1 d . . . . .
H42 H -0.0212 0.4523 -0.0704 0.075 Uiso 1 1 calc R U . . .
H83 H -0.1067 0.4831 -0.0693 0.075 Uiso 1 1 calc R U . . .
C051 C 0.0955(5) 0.3219(3) -0.1648(4) 0.0630(18) Uani 1 1 d . . . . .
H43 H 0.1025 0.3431 -0.1304 0.076 Uiso 1 1 calc R U . . .
H84 H 0.0458 0.3012 -0.1558 0.076 Uiso 1 1 calc R U . . .
C052 C 0.2304(5) -0.0844(3) 0.2002(4) 0.063(2) Uani 1 1 d . . . . .
H44 H 0.2482 -0.0960 0.1602 0.076 Uiso 1 1 calc R U . . .
H85 H 0.1732 -0.0897 0.2107 0.076 Uiso 1 1 calc R U . . .
C056 C -0.1904(4) 0.2053(3) 0.1943(4) 0.0628(19) Uani 1 1 d . . . . .
H45 H -0.1729 0.2457 0.2004 0.075 Uiso 1 1 calc R U . . .
H86 H -0.2346 0.1973 0.2254 0.075 Uiso 1 1 calc R U . . .
C058 C 0.5280(4) 0.3117(4) 0.0977(3) 0.0602(18) Uani 1 1 d . . . . .
H46 H 0.5352 0.2864 0.1302 0.072 Uiso 1 1 calc R U . . .
H87 H 0.4994 0.3497 0.1120 0.072 Uiso 1 1 calc R U . . .
C061 C -0.1359(6) 0.2132(6) -0.1150(5) 0.100(4) Uani 1 1 d . . . . .
H47 H -0.1234 0.2008 -0.1546 0.151 Uiso 1 1 calc R U . . .
H88 H -0.1459 0.2567 -0.1125 0.151 Uiso 1 1 calc R U . . .
H89 H -0.1828 0.1936 -0.0959 0.151 Uiso 1 1 calc R U . . .
C062 C 0.6063(5) 0.3238(5) 0.0616(5) 0.083(3) Uani 1 1 d . . . . .
H48 H 0.5982 0.3462 0.0276 0.100 Uiso 1 1 calc R U . . .
H90 H 0.6356 0.2854 0.0493 0.100 Uiso 1 1 calc R U . . .
C067 C 0.2612(8) 0.5006(5) -0.2230(4) 0.108(4) Uani 1 1 d . . . . .
H49 H 0.3064 0.5027 -0.2541 0.161 Uiso 1 1 calc R U . . .
H91 H 0.2493 0.5399 -0.2048 0.161 Uiso 1 1 calc R U . . .
H92 H 0.2155 0.4885 -0.2376 0.161 Uiso 1 1 calc R U . . .
N05E N 0.8241(6) 0.0318(4) 0.2757(4) 0.106(3) Uani 1 1 d . . . . .
C05N C 0.7670(5) 0.0383(3) 0.3089(3) 0.065(2) Uani 1 1 d . . . . .
C05U C 0.6970(6) 0.0468(5) 0.3499(4) 0.089(3) Uani 1 1 d . . . . .
H50 H 0.6522 0.0350 0.3341 0.134 Uiso 1 1 calc R U . . .
H93 H 0.6892 0.0890 0.3611 0.134 Uiso 1 1 calc R U . . .
H94 H 0.7011 0.0221 0.3829 0.134 Uiso 1 1 calc R U . . .

loop_
_atom_site_aniso_label
_atom_site_aniso_U_11
_atom_site_aniso_U_22
_atom_site_aniso_U_33
_atom_site_aniso_U_23
_atom_site_aniso_U_13
_atom_site_aniso_U_12
Pd01 0.02912(17) 0.02286(17) 0.01714(16) -0.00004(11) 0.00018(12) 0.00100(12)
Se03 0.0358(3) 0.0322(3) 0.0298(3) 0.0017(2) -0.0080(2) 0.0020(2)
Se04 0.0306(3) 0.0345(3) 0.0330(3) 0.0008(2) -0.0028(2) 0.0036(2)
Se07 0.0438(3) 0.0285(3) 0.0326(3) 0.0063(2) -0.0005(2) -0.0034(2)
Se09 0.0390(3) 0.0406(3) 0.0277(3) 0.0114(2) -0.0010(2) -0.0101(2)
Cl0B 0.0504(7) 0.0235(5) 0.0254(5) 0.0003(4) 0.0021(5) 0.0019(5)
Cl0I 0.0572(8) 0.0352(6) 0.0190(5) -0.0001(4) -0.0025(5) 0.0078(5)
P00E 0.0278(5) 0.0217(5) 0.0172(5) 0.0002(4) 0.0003(4) -0.0015(4)
P00F 0.0298(6) 0.0241(5) 0.0205(5) -0.0020(4) -0.0020(4) 0.0022(4)
O00J 0.045(2) 0.0252(16) 0.0268(17) 0.0034(13) -0.0033(14) -0.0039(14)
O00L 0.0326(18) 0.0367(19) 0.0280(17) 0.0069(14) 0.0017(14) 0.0035(14)
O00N 0.0323(18) 0.0323(18) 0.0373(19) -0.0063(15) -0.0043(14) -0.0020(14)
O00P 0.055(2) 0.0261(17) 0.0260(17) -0.0012(13) -0.0131(15) 0.0023(15)
O00Q 0.0344(19) 0.0378(19) 0.040(2) 0.0130(16) -0.0042(15) -0.0075(15)
O00R 0.0327(19) 0.043(2) 0.038(2) 0.0057(16) 0.0040(15) -0.0080(16)
O00T 0.0294(18) 0.046(2) 0.044(2) 0.0100(17) -0.0056(15) -0.0002(15)
O00V 0.062(2) 0.0357(19) 0.0228(17) 0.0103(14) -0.0062(16) -0.0095(17)
O00W 0.039(2) 0.0349(19) 0.0371(19) -0.0030(15) -0.0104(15) 0.0096(15)
O00Z 0.0323(19) 0.036(2) 0.050(2) 0.0061(17) 0.0011(16) -0.0076(15)
O014 0.061(3) 0.033(2) 0.042(2) 0.0088(16) -0.0048(19) 0.0070(18)
O015 0.0291(19) 0.040(2) 0.062(3) 0.0118(19) 0.0048(17) -0.0039(16)
C01B 0.033(2) 0.028(2) 0.020(2) -0.0009(17) -0.0001(17) -0.0024(18)
C01D 0.033(2) 0.026(2) 0.023(2) -0.0028(17) -0.0033(18) -0.0027(18)
C01E 0.038(3) 0.029(2) 0.026(2) -0.0017(19) -0.0043(19) -0.001(2)
C01F 0.036(3) 0.029(2) 0.022(2) 0.0026(18) -0.0042(18) -0.0020(19)
C01G 0.035(2) 0.025(2) 0.020(2) -0.0004(17) -0.0029(18) 0.0020(18)
C01H 0.030(2) 0.028(2) 0.024(2) 0.0027(17) -0.0053(17) -0.0012(18)
C01I 0.024(2) 0.028(2) 0.023(2) -0.0015(17) -0.0009(16) 0.0012(17)
C01J 0.030(2) 0.024(2) 0.021(2) -0.0002(17) -0.0006(17) -0.0013(17)
C01O 0.032(2) 0.028(2) 0.025(2) -0.0021(18) 0.0003(18) -0.0033(18)
C01P 0.045(3) 0.029(2) 0.024(2) 0.0003(18) -0.005(2) -0.001(2)
C01Q 0.030(2) 0.028(2) 0.021(2) -0.0002(17) -0.0018(17) -0.0012(18)
C01R 0.031(2) 0.027(2) 0.024(2) -0.0004(18) 0.0013(18) -0.0040(18)
C01S 0.030(2) 0.030(2) 0.0172(19) -0.0021(17) 0.0008(16) 0.0009(18)
C01W 0.034(2) 0.026(2) 0.018(2) -0.0005(17) 0.0022(17) -0.0041(18)
C01X 0.035(2) 0.027(2) 0.020(2) -0.0016(17) -0.0013(18) -0.0027(18)
C01Z 0.035(2) 0.028(2) 0.022(2) -0.0003(18) 0.0006(18) 0.0005(19)
C02A 0.029(2) 0.030(2) 0.029(2) -0.0012(18) -0.0044(18) -0.0028(18)
C02C 0.041(3) 0.029(2) 0.023(2) 0.0040(18) -0.0060(19) -0.005(2)
C02D 0.042(3) 0.025(2) 0.023(2) -0.0015(17) -0.0072(19) -0.0014(19)
C02I 0.048(3) 0.024(2) 0.022(2) -0.0015(17) -0.008(2) 0.001(2)
C02K 0.040(3) 0.025(2) 0.028(2) -0.0030(18) -0.006(2) 0.0001(19)
C02L 0.033(2) 0.026(2) 0.021(2) -0.0023(17) 0.0011(17) -0.0010(18)
C02M 0.036(3) 0.034(2) 0.024(2) 0.0062(19) 0.0014(18) -0.009(2)
C02N 0.037(3) 0.032(2) 0.022(2) -0.0010(18) -0.0021(18) -0.001(2)
C02Q 0.041(3) 0.030(2) 0.025(2) 0.0017(18) -0.009(2) -0.003(2)
C02R 0.047(3) 0.026(2) 0.029(2) -0.0002(19) -0.004(2) 0.002(2)
C02S 0.034(2) 0.028(2) 0.022(2) -0.0004(17) -0.0015(18) -0.0035(19)
C02Y 0.038(3) 0.028(2) 0.024(2) -0.0022(18) 0.0014(19) -0.0071(19)
C02Z 0.038(3) 0.034(3) 0.026(2) -0.0049(19) -0.0038(19) -0.001(2)
C03D 0.052(3) 0.026(2) 0.023(2) 0.0017(18) -0.005(2) -0.005(2)
C03E 0.046(3) 0.041(3) 0.041(3) -0.005(2) -0.015(2) 0.002(2)
C03F 0.038(3) 0.032(3) 0.035(3) -0.007(2) 0.000(2) 0.004(2)
C03H 0.035(3) 0.032(2) 0.029(2) 0.0052(19) -0.0003(19) -0.002(2)
C03J 0.043(3) 0.036(3) 0.022(2) 0.0046(19) -0.0021(19) -0.002(2)
C03K 0.061(4) 0.041(3) 0.024(2) -0.007(2) -0.015(2) 0.009(3)
C03M 0.044(3) 0.040(3) 0.048(3) -0.006(2) -0.015(3) -0.005(2)
C03N 0.053(3) 0.037(3) 0.036(3) -0.012(2) -0.014(2) 0.006(2)
C03P 0.030(3) 0.045(3) 0.042(3) 0.005(2) -0.005(2) 0.005(2)
C03S 0.058(4) 0.041(3) 0.036(3) 0.012(2) 0.000(3) 0.000(3)
C03V 0.056(3) 0.036(3) 0.024(2) -0.005(2) -0.010(2) 0.004(2)
C03W 0.051(3) 0.044(3) 0.035(3) -0.019(2) -0.002(2) 0.001(3)
C04A 0.065(4) 0.049(3) 0.049(3) -0.002(3) -0.032(3) 0.003(3)
C04B 0.050(3) 0.060(4) 0.040(3) 0.008(3) -0.014(3) 0.003(3)
C04F 0.044(3) 0.052(3) 0.034(3) -0.019(2) -0.009(2) 0.001(3)
C04I 0.056(4) 0.040(3) 0.040(3) 0.004(2) -0.013(3) -0.003(3)
C04K 0.053(4) 0.051(4) 0.070(5) 0.004(3) -0.009(3) 0.001(3)
C04N 0.051(4) 0.065(4) 0.032(3) -0.003(3) -0.007(2) 0.013(3)
C04Q 0.050(4) 0.047(4) 0.086(5) -0.002(3) -0.008(3) -0.011(3)
C04R 0.036(3) 0.070(4) 0.050(4) 0.006(3) -0.004(3) 0.003(3)
C04S 0.102(6) 0.047(4) 0.048(4) 0.022(3) -0.026(4) -0.029(4)
C04V 0.084(5) 0.045(3) 0.038(3) -0.006(3) -0.026(3) -0.011(3)
C04Z 0.051(4) 0.052(4) 0.060(4) 0.007(3) -0.005(3) -0.015(3)
C05A 0.082(6) 0.080(6) 0.069(5) 0.021(4) -0.026(4) -0.011(4)
C05B 0.057(4) 0.065(4) 0.059(4) 0.001(3) -0.001(3) -0.006(3)
C05C 0.073(5) 0.098(6) 0.034(3) -0.003(4) 0.001(3) -0.008(4)
C05G 0.057(4) 0.051(4) 0.107(7) 0.007(4) -0.044(4) 0.006(3)
C05H 0.106(7) 0.086(6) 0.059(5) -0.009(4) 0.009(5) -0.021(5)
C05M 0.062(5) 0.069(5) 0.092(6) -0.003(4) -0.036(4) -0.009(4)
C05P 0.069(5) 0.039(4) 0.164(10) 0.019(5) -0.071(6) -0.002(3)
C05Q 0.053(4) 0.086(6) 0.090(6) -0.026(5) 0.008(4) -0.011(4)
C05S 0.057(5) 0.108(7) 0.071(5) 0.033(5) 0.015(4) -0.002(5)
C05X 0.083(6) 0.113(8) 0.054(5) -0.017(5) 0.006(4) 0.011(5)
C05Y 0.073(6) 0.086(6) 0.105(8) 0.045(6) 0.005(5) -0.016(5)
C06A 0.166(14) 0.062(6) 0.164(13) -0.016(7) -0.074(11) 0.036(7)
C06D 0.081(6) 0.081(5) 0.120(7) -0.009(5) -0.014(5) -0.008(5)
C06F 0.186(14) 0.092(8) 0.095(8) 0.025(6) -0.068(9) -0.039(8)
C06H 0.099(9) 0.078(7) 0.158(12) 0.004(7) 0.029(8) -0.024(6)
C06J 0.152(12) 0.182(14) 0.150(13) 0.029(10) -0.072(10) -0.099(10)
C06K 0.27(2) 0.060(6) 0.157(13) 0.046(7) -0.133(14) -0.045(9)
C018 0.033(2) 0.021(2) 0.020(2) -0.0007(16) 0.0033(17) -0.0033(17)
C019 0.028(2) 0.025(2) 0.019(2) -0.0022(16) 0.0009(16) 0.0011(17)
C020 0.031(2) 0.032(2) 0.023(2) -0.0014(18) -0.0045(18) 0.0006(19)
C021 0.042(3) 0.029(2) 0.026(2) -0.0022(19) -0.008(2) 0.002(2)
C023 0.031(2) 0.031(2) 0.026(2) -0.0020(19) 0.0027(18) -0.0018(19)
C024 0.034(2) 0.024(2) 0.029(2) -0.0051(18) -0.0004(19) -0.0021(18)
C025 0.035(3) 0.029(2) 0.028(2) -0.0025(19) 0.0022(19) -0.0069(19)
C027 0.036(3) 0.029(2) 0.025(2) -0.0006(18) 0.0005(19) -0.0033(19)
C030 0.047(3) 0.036(3) 0.028(2) 0.006(2) -0.004(2) -0.004(2)
C032 0.032(2) 0.034(2) 0.025(2) 0.0029(19) 0.0008(18) -0.0001(19)
C037 0.034(3) 0.038(3) 0.034(3) 0.004(2) 0.000(2) 0.003(2)
C044 0.049(3) 0.037(3) 0.042(3) 0.008(2) -0.002(2) -0.011(2)
C046 0.048(3) 0.048(3) 0.025(2) 0.000(2) -0.003(2) 0.006(3)
C047 0.068(4) 0.045(3) 0.042(3) -0.020(3) -0.010(3) 0.006(3)
C049 0.045(3) 0.043(3) 0.048(3) 0.012(3) 0.003(3) -0.012(3)
C053 0.086(5) 0.058(4) 0.038(3) 0.012(3) -0.010(3) 0.010(4)
C054 0.069(4) 0.057(4) 0.052(4) 0.022(3) 0.000(3) -0.019(3)
C055 0.038(3) 0.044(4) 0.098(6) -0.008(4) -0.008(3) -0.002(3)
C057 0.052(4) 0.046(4) 0.080(5) -0.002(3) -0.021(3) -0.007(3)
C059 0.059(4) 0.051(4) 0.063(4) 0.020(3) 0.003(3) -0.001(3)
C060 0.118(8) 0.056(5) 0.075(6) 0.005(4) 0.020(5) -0.016(5)
C063 0.088(7) 0.089(6) 0.088(6) 0.019(5) -0.034(5) 0.025(5)
C064 0.101(8) 0.143(10) 0.057(5) -0.007(6) -0.025(5) 0.060(7)
C065 0.054(5) 0.096(7) 0.116(8) 0.013(6) 0.000(5) -0.002(5)
C066 0.043(4) 0.105(8) 0.137(10) -0.017(7) 0.018(5) -0.020(5)
C068 0.056(5) 0.113(8) 0.127(9) 0.008(7) -0.035(6) -0.022(5)
C069 0.070(7) 0.123(10) 0.192(15) -0.018(9) 0.006(8) -0.030(7)
Pd02 0.03128(18) 0.02294(17) 0.01662(15) -0.00236(12) 0.00371(12) -0.00599(12)
Se0A 0.0570(4) 0.0382(3) 0.0216(2) 0.0018(2) 0.0002(2) 0.0054(3)
Se05 0.0326(3) 0.0323(3) 0.0331(3) 0.0059(2) 0.0032(2) -0.0057(2)
Se06 0.0431(3) 0.0312(3) 0.0287(3) 0.0019(2) -0.0090(2) -0.0005(2)
Se08 0.0344(3) 0.0352(3) 0.0348(3) 0.0005(2) 0.0070(2) -0.0047(2)
Cl0D 0.0462(7) 0.0365(6) 0.0202(5) -0.0042(4) 0.0093(4) -0.0066(5)
Cl0H 0.0546(7) 0.0284(6) 0.0305(6) -0.0015(4) 0.0099(5) -0.0161(5)
P00C 0.0309(6) 0.0219(5) 0.0168(5) -0.0023(4) 0.0027(4) -0.0043(4)
P1 0.0328(6) 0.0241(5) 0.0185(5) -0.0048(4) 0.0047(4) -0.0054(4)
O00K 0.0421(19) 0.0244(16) 0.0235(16) 0.0040(12) -0.0049(14) -0.0083(14)
O00M 0.0314(18) 0.0344(18) 0.041(2) 0.0067(15) -0.0060(15) -0.0073(14)
O00O 0.040(2) 0.0383(19) 0.0283(18) 0.0074(15) 0.0054(15) 0.0021(15)
O00S 0.037(2) 0.048(2) 0.050(2) 0.0132(18) -0.0035(17) -0.0008(17)
O00U 0.0337(19) 0.052(2) 0.0347(19) -0.0088(17) 0.0005(15) -0.0047(16)
O00X 0.0329(19) 0.039(2) 0.053(2) 0.0027(17) 0.0046(17) -0.0008(16)
O00Y 0.051(2) 0.0316(19) 0.038(2) -0.0030(15) 0.0173(17) -0.0050(16)
O010 0.0344(19) 0.039(2) 0.039(2) -0.0127(16) -0.0084(15) 0.0022(15)
O011 0.058(2) 0.0344(19) 0.0319(19) 0.0120(15) -0.0064(17) -0.0083(17)
O012 0.067(3) 0.035(2) 0.0283(19) 0.0079(15) 0.0130(18) 0.0000(18)
O013 0.046(2) 0.049(2) 0.041(2) 0.0191(18) 0.0022(17) -0.0103(18)
O016 0.047(2) 0.069(3) 0.038(2) -0.004(2) -0.0112(18) 0.010(2)
C01A 0.036(2) 0.023(2) 0.022(2) -0.0032(17) 0.0029(18) -0.0060(18)
C01C 0.035(2) 0.021(2) 0.021(2) -0.0002(16) -0.0004(18) -0.0033(17)
C01K 0.036(2) 0.032(2) 0.018(2) -0.0035(18) 0.0063(18) -0.0027(19)
C01L 0.032(2) 0.030(2) 0.019(2) -0.0031(17) 0.0020(17) -0.0023(18)
C01M 0.037(2) 0.019(2) 0.022(2) -0.0039(16) -0.0020(18) -0.0045(17)
C01N 0.034(2) 0.021(2) 0.025(2) -0.0018(17) 0.0003(18) -0.0073(17)
C01T 0.045(3) 0.026(2) 0.023(2) -0.0047(18) 0.0031(19) -0.007(2)
C01U 0.031(2) 0.027(2) 0.021(2) -0.0005(17) 0.0030(17) -0.0021(18)
C01V 0.040(3) 0.029(2) 0.023(2) -0.0014(18) -0.0005(19) -0.002(2)
C01Y 0.036(2) 0.025(2) 0.022(2) -0.0020(17) 0.0015(18) -0.0058(18)
C02B 0.048(3) 0.032(3) 0.023(2) 0.0040(19) 0.004(2) -0.008(2)
C02E 0.034(2) 0.030(2) 0.027(2) -0.0034(19) 0.0033(19) -0.0048(19)
C02F 0.033(2) 0.027(2) 0.021(2) -0.0047(17) -0.0007(17) -0.0049(18)
C02G 0.041(3) 0.027(2) 0.022(2) -0.0045(18) 0.0042(19) -0.0036(19)
C02H 0.038(3) 0.025(2) 0.023(2) 0.0016(17) 0.0011(18) -0.0028(19)
C02J 0.038(2) 0.022(2) 0.021(2) -0.0069(17) 0.0023(18) -0.0050(18)
C02O 0.038(3) 0.029(2) 0.030(2) -0.0017(19) -0.003(2) -0.001(2)
C02P 0.046(3) 0.028(2) 0.021(2) -0.0004(18) -0.0012(19) -0.005(2)
C02T 0.040(3) 0.029(2) 0.022(2) -0.0049(18) 0.0017(19) -0.002(2)
C02U 0.030(2) 0.028(2) 0.030(2) -0.0069(19) 0.0025(18) -0.0052(18)
C02V 0.041(3) 0.025(2) 0.021(2) -0.0015(17) -0.0035(18) -0.0050(19)
C02W 0.040(3) 0.029(2) 0.032(3) -0.006(2) 0.005(2) -0.003(2)
C02X 0.039(3) 0.024(2) 0.020(2) 0.0016(17) 0.0028(18) -0.0052(18)
C03A 0.045(3) 0.034(3) 0.021(2) -0.0060(19) -0.0001(19) 0.002(2)
C03B 0.044(3) 0.054(3) 0.022(2) -0.008(2) -0.001(2) -0.001(2)
C03C 0.048(3) 0.028(2) 0.023(2) 0.0017(18) 0.002(2) 0.006(2)
C03G 0.049(3) 0.026(2) 0.028(2) -0.0056(19) 0.015(2) -0.007(2)
C03I 0.035(3) 0.040(3) 0.033(3) 0.001(2) 0.002(2) -0.005(2)
C03L 0.055(3) 0.030(3) 0.026(2) -0.007(2) -0.002(2) -0.001(2)
C03O 0.046(3) 0.032(3) 0.031(3) -0.006(2) -0.001(2) -0.012(2)
C03Q 0.046(3) 0.049(3) 0.060(4) -0.011(3) -0.014(3) 0.009(3)
C03R 0.057(3) 0.028(2) 0.020(2) -0.0036(19) 0.009(2) -0.007(2)
C03T 0.047(3) 0.033(3) 0.037(3) -0.007(2) 0.002(2) -0.008(2)
C03U 0.043(3) 0.032(2) 0.026(2) 0.0004(19) -0.005(2) -0.001(2)
C03X 0.063(4) 0.042(3) 0.034(3) 0.005(2) 0.008(3) 0.001(3)
C03Y 0.057(4) 0.038(3) 0.040(3) -0.001(2) -0.005(3) -0.004(3)
C03Z 0.039(3) 0.045(3) 0.028(2) -0.008(2) -0.004(2) 0.007(2)
C04C 0.058(4) 0.048(3) 0.028(3) 0.002(2) -0.007(2) -0.001(3)
C04D 0.055(4) 0.037(3) 0.045(3) 0.003(2) 0.001(3) -0.008(3)
C04E 0.066(4) 0.032(3) 0.042(3) -0.013(2) -0.010(3) 0.005(3)
C04G 0.043(3) 0.034(3) 0.056(4) -0.011(3) -0.007(3) 0.005(2)
C04H 0.047(3) 0.049(4) 0.059(4) -0.007(3) -0.008(3) 0.010(3)
C04J 0.053(4) 0.035(3) 0.051(4) -0.002(3) 0.017(3) -0.014(3)
C04L 0.061(4) 0.027(3) 0.057(4) -0.014(3) 0.001(3) -0.001(3)
C04M 0.058(4) 0.048(4) 0.065(4) -0.003(3) -0.016(3) 0.008(3)
C04O 0.048(4) 0.069(4) 0.047(4) 0.000(3) 0.001(3) -0.017(3)
C04P 0.046(3) 0.052(4) 0.045(3) 0.009(3) 0.001(3) 0.003(3)
C04T 0.055(4) 0.041(3) 0.053(4) -0.007(3) 0.017(3) -0.010(3)
C04U 0.064(4) 0.050(4) 0.059(4) 0.006(3) -0.027(3) -0.002(3)
C04W 0.035(3) 0.061(4) 0.053(4) 0.006(3) -0.009(3) 0.000(3)
C04X 0.061(4) 0.041(3) 0.071(5) 0.024(3) -0.016(3) -0.013(3)
C04Y 0.077(5) 0.043(3) 0.036(3) 0.008(3) 0.003(3) -0.005(3)
C05D 0.069(5) 0.062(5) 0.073(5) 0.015(4) -0.010(4) -0.016(4)
C05F 0.094(6) 0.079(5) 0.035(3) 0.020(3) 0.017(4) 0.004(4)
C05I 0.060(4) 0.056(4) 0.062(4) 0.001(3) -0.008(3) -0.010(3)
C05J 0.080(6) 0.062(5) 0.100(7) -0.017(5) -0.017(5) -0.003(4)
C05K 0.047(4) 0.100(6) 0.052(4) 0.002(4) -0.011(3) -0.012(4)
C05L 0.108(7) 0.052(4) 0.111(8) -0.005(5) -0.053(6) -0.015(5)
C05O 0.101(7) 0.051(4) 0.152(10) 0.018(5) -0.082(7) -0.006(4)
C05R 0.094(6) 0.082(6) 0.051(4) -0.006(4) -0.020(4) 0.002(5)
C05T 0.132(9) 0.069(6) 0.095(7) 0.017(5) -0.048(7) 0.023(6)
C05V 0.058(4) 0.066(5) 0.062(4) 0.005(4) 0.002(3) -0.007(3)
C05W 0.048(4) 0.082(6) 0.102(7) 0.021(5) -0.003(4) 0.002(4)
C05Z 0.086(7) 0.143(11) 0.081(7) 0.017(7) -0.013(6) -0.004(7)
C06B 0.072(6) 0.075(6) 0.182(13) -0.018(7) -0.060(7) 0.002(5)
C06C 0.056(5) 0.087(7) 0.149(11) 0.013(7) -0.003(6) -0.009(5)
C06E 0.099(9) 0.067(7) 0.48(4) -0.083(13) -0.156(16) 0.027(6)
C06G 0.088(7) 0.070(6) 0.157(11) 0.043(6) -0.048(7) -0.009(5)
C06I 0.075(7) 0.237(19) 0.151(13) 0.054(12) -0.054(8) -0.067(10)
C9 0.142(16) 0.33(3) 0.21(2) 0.12(2) -0.038(15) -0.138(19)
C017 0.026(2) 0.021(2) 0.024(2) -0.0035(16) 0.0080(16) -0.0114(16)
C022 0.038(3) 0.027(2) 0.022(2) -0.0020(17) -0.0003(18) -0.0045(19)
C026 0.035(2) 0.024(2) 0.024(2) -0.0060(17) 0.0040(18) -0.0028(18)
C028 0.033(2) 0.027(2) 0.020(2) -0.0066(17) 0.0031(17) -0.0035(18)
C029 0.043(3) 0.034(3) 0.020(2) -0.0039(19) -0.0001(19) -0.002(2)
C031 0.040(3) 0.027(2) 0.021(2) -0.0062(17) 0.0061(18) -0.0111(19)
C033 0.033(2) 0.026(2) 0.027(2) 0.0006(18) 0.0027(18) -0.0080(18)
C034 0.035(3) 0.031(2) 0.034(3) -0.013(2) -0.008(2) 0.003(2)
C035 0.046(3) 0.036(3) 0.024(2) 0.003(2) 0.007(2) -0.005(2)
C036 0.045(3) 0.032(3) 0.027(2) -0.002(2) -0.006(2) -0.004(2)
C038 0.034(3) 0.038(3) 0.027(2) -0.010(2) 0.0014(19) -0.002(2)
C039 0.039(3) 0.026(2) 0.020(2) 0.0014(17) 0.0023(18) -0.0037(19)
C040 0.055(3) 0.044(3) 0.034(3) -0.006(2) -0.003(2) -0.020(3)
C041 0.063(4) 0.036(3) 0.041(3) -0.011(2) 0.003(3) -0.023(3)
C042 0.060(4) 0.046(3) 0.026(3) -0.016(2) -0.003(2) -0.001(3)
C043 0.037(3) 0.053(3) 0.038(3) -0.002(3) 0.000(2) 0.002(2)
C045 0.045(3) 0.037(3) 0.034(3) 0.006(2) 0.006(2) -0.007(2)
C048 0.072(4) 0.040(3) 0.028(3) 0.006(2) 0.004(3) -0.003(3)
C050 0.061(4) 0.068(5) 0.058(4) 0.017(3) -0.017(3) 0.015(4)
C051 0.068(5) 0.055(4) 0.069(5) 0.008(3) -0.024(4) 0.004(3)
C052 0.073(5) 0.040(3) 0.086(5) 0.023(3) -0.036(4) -0.014(3)
C056 0.050(4) 0.059(4) 0.073(5) -0.002(4) 0.007(3) -0.007(3)
C058 0.050(4) 0.074(5) 0.062(4) -0.006(4) -0.020(3) -0.009(3)
C061 0.064(6) 0.144(10) 0.102(8) -0.011(7) -0.039(5) 0.001(6)
C062 0.047(4) 0.089(6) 0.116(8) 0.009(6) -0.018(5) -0.022(4)
C067 0.139(10) 0.121(9) 0.049(5) 0.046(5) 0.012(5) 0.004(7)
N05E 0.104(7) 0.092(6) 0.094(6) 0.031(5) 0.043(5) 0.018(5)
C05N 0.077(5) 0.048(4) 0.059(4) 0.001(3) 0.015(4) 0.001(3)
C05U 0.097(7) 0.105(7) 0.050(5) 0.008(5) 0.024(4) -0.003(6)

loop_
_atom_type_symbol
_atom_type_description
_atom_type_scat_dispersion_real
_atom_type_scat_dispersion_imag
_atom_type_scat_source
C C 0.0181 0.0091 'International Tables Vol C Tables 4.2.6.8 and 6.1.1.4'
H H 0.0000 0.0000 'International Tables Vol C Tables 4.2.6.8 and 6.1.1.4'
Cl Cl 0.3639 0.7018 'International Tables Vol C Tables 4.2.6.8 and 6.1.1.4'
N N 0.0311 0.0180 'International Tables Vol C Tables 4.2.6.8 and 6.1.1.4'
O O 0.0492 0.0322 'International Tables Vol C Tables 4.2.6.8 and 6.1.1.4'
P P 0.2955 0.4335 'International Tables Vol C Tables 4.2.6.8 and 6.1.1.4'
Pd Pd 0.1215 3.9337 'International Tables Vol C Tables 4.2.6.8 and 6.1.1.4'
Se Se -0.7943 1.1372 'International Tables Vol C Tables 4.2.6.8 and 6.1.1.4'

loop_
_geom_angle_atom_site_label_1
_geom_angle_atom_site_label_2
_geom_angle_atom_site_label_3
_geom_angle
_geom_angle_site_symmetry_1
_geom_angle_site_symmetry_3
_geom_angle_publ_flag
Cl0B Pd01 Cl0I 88.04(4) . . ?
P00E Pd01 Cl0B 90.70(4) . . ?
P00E Pd01 Cl0I 175.37(5) . . ?
P00E Pd01 P00F 93.37(4) . . ?
P00F Pd01 Cl0B 173.11(4) . . ?
P00F Pd01 Cl0I 87.47(4) . . ?
C02Q Se03 C020 88.9(2) . . ?
C01I Se04 C02K 88.3(2) . . ?
C01P Se07 C02Y 89.0(2) . . ?
C03J Se09 C02M 89.0(2) . . ?
C01S P00E Pd01 119.23(15) . . ?
C018 P00E Pd01 121.26(15) . . ?
C018 P00E C01S 98.7(2) . . ?
C018 P00E C019 104.3(2) . . ?
C019 P00E Pd01 114.76(14) . . ?
C019 P00E C01S 94.2(2) . . ?
C01G P00F Pd01 109.39(15) . . ?
C01G P00F C02L 92.4(2) . . ?
C02L P00F Pd01 125.10(15) . . ?
C02N P00F Pd01 118.59(17) . . ?
C02N P00F C01G 107.1(2) . . ?
C02N P00F C02L 100.4(2) . . ?
C01X O00J C030 114.6(4) . . ?
C01R O00L C046 118.0(4) . . ?
C024 O00N C03M 114.5(4) . . ?
C02I O00P C03K 113.2(4) . . ?
C01O O00Q C03H 118.9(4) . . ?
C027 O00R C04Q 115.9(5) . . ?
C02A O00T C03P 118.6(4) . . ?
C03D O00V C04S 116.3(4) . . ?
C021 O00W C05P 118.1(4) . . ?
C025 O00Z C044 116.9(4) . . ?
C02R O014 C053 116.9(5) . . ?
C032 O015 C06D 120.6(6) . . ?
C01I C01B C01E 117.0(5) . . ?
C01J C01B C01E 121.1(4) . . ?
C01J C01B C01I 121.5(4) . . ?
C01H C01D C01Q 118.8(4) . . ?
C019 C01D C01H 123.2(4) . . ?
C019 C01D C01Q 118.0(4) . . ?
C01Z C01E C01B 118.8(5) . . ?
C02K C01E C01B 118.2(5) . . ?
C02K C01E C01Z 122.7(5) . . ?
C01Q C01F C02C 120.2(5) . . ?
C02M C01F C01Q 121.6(5) . . ?
C02M C01F C02C 118.1(4) . . ?
C01J C01G P00F 107.0(3) . . ?
C01J C01G C01X 116.1(4) . . ?
C01X C01G P00F 136.9(4) . . ?
C01D C01H C02D 120.5(4) . . ?
C01D C01H C020 121.7(4) . . ?
C020 C01H C02D 117.7(4) . . ?
C01B C01I Se04 109.0(3) . . ?
C01B C01I C027 117.4(4) . . ?
C027 C01I Se04 133.5(4) . . ?
C01B C01J C01G 123.3(4) . . ?
C01B C01J C01W 119.7(4) . . ?
C01G C01J C01W 116.7(4) . . ?
O00Q C01O C02A 111.0(4) . . ?
O00Q C01O C019 127.1(4) . . ?
C019 C01O C02A 121.9(4) . . ?
C01Z C01P Se07 108.0(4) . . ?
C01Z C01P C02R 118.8(5) . . ?
C02R C01P Se07 133.1(4) . . ?
C01F C01Q C01D 120.3(4) . . ?
C01S C01Q C01D 117.8(4) . . ?
C01S C01Q C01F 121.8(4) . . ?
O00L C01R C01S 125.2(4) . . ?
O00L C01R C032 113.8(4) . . ?
C01S C01R C032 120.9(4) . . ?
C01Q C01S P00E 105.0(3) . . ?
C01Q C01S C01R 117.4(4) . . ?
C01R C01S P00E 137.2(4) . . ?
C02L C01W C01J 116.9(4) . . ?
C02S C01W C01J 119.4(4) . . ?
C02S C01W C02L 123.3(4) . . ?
O00J C01X C01G 121.2(4) . . ?
O00J C01X C027 118.3(4) . . ?
C01G C01X C027 120.5(4) . . ?
C01E C01Z C02S 120.6(4) . . ?
C01P C01Z C01E 120.6(5) . . ?
C01P C01Z C02S 118.5(5) . . ?
O00T C02A C01O 113.4(4) . . ?
O00T C02A C020 126.3(4) . . ?
C020 C02A C01O 120.3(4) . . ?
C02D C02C C01F 119.7(4) . . ?
C03J C02C C01F 118.9(5) . . ?
C03J C02C C02D 121.5(5) . . ?
C02C C02D C01H 120.4(4) . . ?
C02Q C02D C01H 118.4(5) . . ?
C02Q C02D C02C 121.2(5) . . ?
O00P C02I C02Q 119.1(5) . . ?
O00P C02I C03D 120.3(4) . . ?
C02Q C02I C03D 120.7(5) . . ?
C01E C02K Se04 107.5(4) . . ?
C01E C02K C021 117.7(5) . . ?
C021 C02K Se04 134.4(4) . . ?
C01W C02L P00F 106.8(3) . . ?
C01W C02L C024 116.8(4) . . ?
C024 C02L P00F 136.0(4) . . ?
C01F C02M Se09 107.1(4) . . ?
C01F C02M C032 118.3(4) . . ?
C032 C02M Se09 134.6(4) . . ?
C03E C02N P00F 121.4(4) . . ?
C03E C02N C03N 119.6(5) . . ?
C03N C02N P00F 118.8(4) . . ?
C02D C02Q Se03 107.8(4) . . ?
C02I C02Q Se03 133.6(4) . . ?
C02I C02Q C02D 118.5(5) . . ?
O014 C02R C01P 120.7(5) . . ?
O014 C02R C021 118.5(5) . . ?
C01P C02R C021 120.7(5) . . ?
C01W C02S C01Z 120.4(4) . . ?
C01W C02S C02Y 121.4(5) . . ?
C02Y C02S C01Z 118.0(4) . . ?
C02S C02Y Se07 106.3(4) . . ?
C025 C02Y Se07 136.3(4) . . ?
C025 C02Y C02S 117.3(5) . . ?
C04F C02Z H02Z 120.1 . . ?
C018 C02Z H02Z 120.1 . . ?
C018 C02Z C04F 119.7(5) . . ?
O00V C03D C02I 117.6(5) . . ?
O00V C03D C03J 122.6(5) . . ?
C03J C03D C02I 119.7(5) . . ?
C02N C03E H03E 120.1 . . ?
C02N C03E C04A 119.8(5) . . ?
C04A C03E H03E 120.1 . . ?
C03W C03F H03F 120.4 . . ?
C03W C03F C023 119.2(5) . . ?
C023 C03F H03F 120.4 . . ?
O00Q C03H H03A 110.5 . . ?
O00Q C03H H03B 110.5 . . ?
O00Q C03H C049 106.3(4) . . ?
H03A C03H H03B 108.7 . . ?
C049 C03H H03A 110.5 . . ?
C049 C03H H03B 110.5 . . ?
C02C C03J Se09 106.9(4) . . ?
C02C C03J C03D 118.4(5) . . ?
C03D C03J Se09 134.7(4) . . ?
O00P C03K H03C 110.1 . . ?
O00P C03K H03D 110.1 . . ?
O00P C03K C03V 108.1(4) . . ?
H03C C03K H03D 108.4 . . ?
C03V C03K H03C 110.1 . . ?
C03V C03K H03D 110.1 . . ?
O00N C03M H03G 110.1 . . ?
O00N C03M H03H 110.1 . . ?
O00N C03M C057 107.8(5) . . ?
H03G C03M H03H 108.5 . . ?
C057 C03M H03G 110.1 . . ?
C057 C03M H03H 110.1 . . ?
C02N C03N H03N 119.9 . . ?
C02N C03N C047 120.3(6) . . ?
C047 C03N H03N 119.9 . . ?
O00T C03P H03I 109.9 . . ?
O00T C03P H03J 109.9 . . ?
O00T C03P C04R 108.8(5) . . ?
H03I C03P H03J 108.3 . . ?
C04R C03P H03I 109.9 . . ?
C04R C03P H03J 109.9 . . ?
H03K C03S H03L 107.7 . . ?
C030 C03S H03K 108.8 . . ?
C030 C03S H03L 108.8 . . ?
C030 C03S C054 113.7(5) . . ?
C054 C03S H03K 108.8 . . ?
C054 C03S H03L 108.8 . . ?
C03K C03V H03M 108.9 . . ?
C03K C03V H03O 108.9 . . ?
C03K C03V C04I 113.6(5) . . ?
H03M C03V H03O 107.7 . . ?
C04I C03V H03M 108.9 . . ?
C04I C03V H03O 108.9 . . ?
C03F C03W H03W 119.4 . . ?
C04F C03W C03F 121.2(5) . . ?
C04F C03W H03W 119.4 . . ?
C03E C04A H04A 119.9 . . ?
C04V C04A C03E 120.1(6) . . ?
C04V C04A H04A 119.9 . . ?
H04B C04B H04C 109.5 . . ?
H04B C04B H04D 109.5 . . ?
H04C C04B H04D 109.5 . . ?
C04N C04B H04B 109.5 . . ?
C04N C04B H04C 109.5 . . ?
C04N C04B H04D 109.5 . . ?
C02Z C04F H04F 120.1 . . ?
C03W C04F C02Z 119.9(5) . . ?
C03W C04F H04F 120.1 . . ?
C03V C04I H04E 109.1 . . ?
C03V C04I H04G 109.1 . . ?
C03V C04I C04K 112.7(5) . . ?
H04E C04I H04G 107.8 . . ?
C04K C04I H04E 109.1 . . ?
C04K C04I H04G 109.1 . . ?
C04I C04K H04H 109.5 . . ?
C04I C04K H04I 109.5 . . ?
C04I C04K H04J 109.5 . . ?
H04H C04K H04I 109.5 . . ?
H04H C04K H04J 109.5 . . ?
H04I C04K H04J 109.5 . . ?
C04B C04N H04K 108.9 . . ?
C04B C04N H04L 108.9 . . ?
H04K C04N H04L 107.7 . . ?
C037 C04N C04B 113.5(5) . . ?
C037 C04N H04K 108.9 . . ?
C037 C04N H04L 108.9 . . ?
O00R C04Q H04M 110.1 . . ?
O00R C04Q H04N 110.1 . . ?
O00R C04Q C069 108.1(8) . . ?
H04M C04Q H04N 108.4 . . ?
C069 C04Q H04M 110.1 . . ?
C069 C04Q H04N 110.1 . . ?
C03P C04R H04O 108.6 . . ?
C03P C04R H04P 108.6 . . ?
H04O C04R H04P 107.5 . . ?
C05Q C04R C03P 114.9(6) . . ?
C05Q C04R H04O 108.6 . . ?
C05Q C04R H04P 108.6 . . ?
O00V C04S H04Q 110.1 . . ?
O00V C04S H04R 110.1 . . ?
O00V C04S C05C 108.1(7) . . ?
H04Q C04S H04R 108.4 . . ?
C05C C04S H04Q 110.1 . . ?
C05C C04S H04R 110.1 . . ?
C04A C04V H04V 119.8 . . ?
C047 C04V C04A 120.4(5) . . ?
C047 C04V H04V 119.8 . . ?
H04S C04Z H04T 107.3 . . ?
C05B C04Z H04S 108.1 . . ?
C05B C04Z H04T 108.1 . . ?
C05B C04Z C044 116.7(6) . . ?
C044 C04Z H04S 108.1 . . ?
C044 C04Z H04T 108.1 . . ?
H05A C05A H05B 107.7 . . ?
C06F C05A H05A 108.8 . . ?
C06F C05A H05B 108.8 . . ?
C06F C05A C053 113.6(9) . . ?
C053 C05A H05A 108.8 . . ?
C053 C05A H05B 108.8 . . ?
C04Z C05B H05C 109.2 . . ?
C04Z C05B H05D 109.2 . . ?
H05C C05B H05D 107.9 . . ?
C05X C05B C04Z 111.8(7) . . ?
C05X C05B H05C 109.2 . . ?
C05X C05B H05D 109.2 . . ?
C04S C05C H05E 109.0 . . ?
C04S C05C H05F 109.0 . . ?
H05E C05C H05F 107.8 . . ?
C060 C05C C04S 112.7(8) . . ?
C060 C05C H05E 109.0 . . ?
C060 C05C H05F 109.0 . . ?
H05G C05G H05H 107.6 . . ?
C05P C05G H05G 108.6 . . ?
C05P C05G H05H 108.6 . . ?
C064 C05G H05G 108.6 . . ?
C064 C05G H05H 108.6 . . ?
C064 C05G C05P 114.5(8) . . ?
H05I C05H H05J 109.5 . . ?
H05I C05H H05K 109.5 . . ?
H05J C05H H05K 109.5 . . ?
C060 C05H H05I 109.5 . . ?
C060 C05H H05J 109.5 . . ?
C060 C05H H05K 109.5 . . ?
H05L C05M H05M 107.8 . . ?
C057 C05M H05L 109.1 . . ?
C057 C05M H05M 109.1 . . ?
C057 C05M C068 112.6(8) . . ?
C068 C05M H05L 109.1 . . ?
C068 C05M H05M 109.1 . . ?
O00W C05P C05G 108.5(6) . . ?
O00W C05P H05N 110.0 . . ?
O00W C05P H05O 110.0 . . ?
C05G C05P H05N 110.0 . . ?
C05G C05P H05O 110.0 . . ?
H05N C05P H05O 108.4 . . ?
C04R C05Q H05P 109.4 . . ?
C04R C05Q H05Q 109.4 . . ?
C04R C05Q C066 111.0(7) . . ?
H05P C05Q H05Q 108.0 . . ?
C066 C05Q H05P 109.4 . . ?
C066 C05Q H05Q 109.4 . . ?
H05R C05S H05S 109.5 . . ?
H05R C05S H05T 109.5 . . ?
H05S C05S H05T 109.5 . . ?
C054 C05S H05R 109.5 . . ?
C054 C05S H05S 109.5 . . ?
C054 C05S H05T 109.5 . . ?
C05B C05X H05U 109.5 . . ?
C05B C05X H05V 109.5 . . ?
C05B C05X H05W 109.5 . . ?
H05U C05X H05V 109.5 . . ?
H05U C05X H05W 109.5 . . ?
H05V C05X H05W 109.5 . . ?
H05X C05Y H05Y 109.5 . . ?
H05X C05Y H 109.5 . . ?
H05Y C05Y H 109.5 . . ?
C059 C05Y H05X 109.5 . . ?
C059 C05Y H05Y 109.5 . . ?
C059 C05Y H 109.5 . . ?
H06A C06A H06B 108.0 . . ?
C06H C06A H06A 109.3 . . ?
C06H C06A H06B 109.3 . . ?
C06H C06A C055 111.6(9) . . ?
C055 C06A H06A 109.3 . . ?
C055 C06A H06B 109.3 . . ?
O015 C06D H06C 108.9 . . ?
O015 C06D H06D 108.9 . . ?
O015 C06D C055 113.6(9) . . ?
H06C C06D H06D 107.7 . . ?
C055 C06D H06C 108.9 . . ?
C055 C06D H06D 108.9 . . ?
C05A C06F H06E 109.8 . . ?
C05A C06F H06F 109.8 . . ?
C05A C06F C06K 109.3(11) . . ?
H06E C06F H06F 108.3 . . ?
C06K C06F H06E 109.8 . . ?
C06K C06F H06F 109.8 . . ?
C06A C06H H06G 109.5 . . ?
C06A C06H H06H 109.5 . . ?
C06A C06H H06I 109.5 . . ?
H06G C06H H06H 109.5 . . ?
H06G C06H H06I 109.5 . . ?
H06H C06H H06I 109.5 . . ?
H06J C06J H06K 109.0 . . ?
C065 C06J H06J 111.0 . . ?
C065 C06J H06K 111.0 . . ?
C069 C06J H06J 111.0 . . ?
C069 C06J H06K 111.0 . . ?
C069 C06J C065 103.8(9) . . ?
C06F C06K H06L 109.5 . . ?
C06F C06K H06M 109.5 . . ?
C06F C06K H06N 109.5 . . ?
H06L C06K H06M 109.5 . . ?
H06L C06K H06N 109.5 . . ?
H06M C06K H06N 109.5 . . ?
C02Z C018 P00E 119.8(4) . . ?
C02Z C018 C023 120.0(4) . . ?
C023 C018 P00E 119.8(4) . . ?
C01D C019 P00E 104.8(3) . . ?
C01D C019 C01O 115.6(4) . . ?
C01O C019 P00E 139.5(4) . . ?
C01H C020 Se03 107.1(3) . . ?
C02A C020 Se03 135.6(4) . . ?
C02A C020 C01H 117.2(4) . . ?
O00W C021 C02K 125.2(5) . . ?
O00W C021 C02R 115.2(4) . . ?
C02K C021 C02R 119.5(5) . . ?
C03F C023 H023 120.0 . . ?
C018 C023 C03F 119.9(5) . . ?
C018 C023 H023 120.0 . . ?
O00N C024 C02L 120.5(4) . . ?
O00N C024 C025 119.2(4) . . ?
C02L C024 C025 120.2(5) . . ?
O00Z C025 C02Y 126.1(5) . . ?
O00Z C025 C024 113.0(4) . . ?
C02Y C025 C024 120.9(4) . . ?
O00R C027 C01I 120.3(4) . . ?
O00R C027 C01X 118.6(4) . . ?
C01I C027 C01X 121.0(4) . . ?
O00J C030 C03S 108.1(5) . . ?
O00J C030 H03P 110.1 . . ?
O00J C030 H03Q 110.1 . . ?
C03S C030 H03P 110.1 . . ?
C03S C030 H03Q 110.1 . . ?
H03P C030 H03Q 108.4 . . ?
O015 C032 C01R 116.9(4) . . ?
O015 C032 C02M 123.2(4) . . ?
C02M C032 C01R 119.9(5) . . ?
C04N C037 H03R 108.8 . . ?
C04N C037 H03S 108.8 . . ?
H03R C037 H03S 107.7 . . ?
C046 C037 C04N 113.9(5) . . ?
C046 C037 H03R 108.8 . . ?
C046 C037 H03S 108.8 . . ?
O00Z C044 C04Z 109.3(5) . . ?
O00Z C044 H04U 109.8 . . ?
O00Z C044 H04W 109.8 . . ?
C04Z C044 H04U 109.8 . . ?
C04Z C044 H04W 109.8 . . ?
H04U C044 H04W 108.3 . . ?
O00L C046 C037 110.4(5) . . ?
O00L C046 H04X 109.6 . . ?
O00L C046 H04Y 109.6 . . ?
C037 C046 H04X 109.6 . . ?
C037 C046 H04Y 109.6 . . ?
H04X C046 H04Y 108.1 . . ?
C03N C047 H047 120.1 . . ?
C04V C047 C03N 119.7(6) . . ?
C04V C047 H047 120.1 . . ?
C03H C049 H04Z 108.9 . . ?
C03H C049 HA 108.9 . . ?
H04Z C049 HA 107.7 . . ?
C059 C049 C03H 113.2(5) . . ?
C059 C049 H04Z 108.9 . . ?
C059 C049 HA 108.9 . . ?
O014 C053 C05A 107.3(6) . . ?
O014 C053 H05Z 110.3 . . ?
O014 C053 HB 110.3 . . ?
C05A C053 H05Z 110.3 . . ?
C05A C053 HB 110.3 . . ?
H05Z C053 HB 108.5 . . ?
C03S C054 C05S 113.5(7) . . ?
C03S C054 H05 108.9 . . ?
C03S C054 HC 108.9 . . ?
C05S C054 H05 108.9 . . ?
C05S C054 HC 108.9 . . ?
H05 C054 HC 107.7 . . ?
C06A C055 H1 109.9 . . ?
C06A C055 HD 109.9 . . ?
C06D C055 C06A 109.0(9) . . ?
C06D C055 H1 109.9 . . ?
C06D C055 HD 109.9 . . ?
H1 C055 HD 108.3 . . ?
C03M C057 H2 109.4 . . ?
C03M C057 HE 109.4 . . ?
C05M C057 C03M 111.3(6) . . ?
C05M C057 H2 109.4 . . ?
C05M C057 HE 109.4 . . ?
H2 C057 HE 108.0 . . ?
C05Y C059 H3 109.4 . . ?
C05Y C059 HF 109.4 . . ?
C049 C059 C05Y 111.0(7) . . ?
C049 C059 H3 109.4 . . ?
C049 C059 HF 109.4 . . ?
H3 C059 HF 108.0 . . ?
C05C C060 C05H 113.3(10) . . ?
C05C C060 H06O 108.9 . . ?
C05C C060 H06P 108.9 . . ?
C05H C060 H06O 108.9 . . ?
C05H C060 H06P 108.9 . . ?
H06O C060 H06P 107.7 . . ?
H06Q C063 H06R 109.5 . . ?
H06Q C063 H06S 109.5 . . ?
H06R C063 H06S 109.5 . . ?
C064 C063 H06Q 109.5 . . ?
C064 C063 H06R 109.5 . . ?
C064 C063 H06S 109.5 . . ?
C05G C064 C063 110.9(8) . . ?
C05G C064 H06T 109.5 . . ?
C05G C064 H06U 109.5 . . ?
C063 C064 H06T 109.5 . . ?
C063 C064 H06U 109.5 . . ?
H06T C064 H06U 108.0 . . ?
C06J C065 H06V 109.5 . . ?
C06J C065 H06W 109.5 . . ?
C06J C065 H06X 109.5 . . ?
H06V C065 H06W 109.5 . . ?
H06V C065 H06X 109.5 . . ?
H06W C065 H06X 109.5 . . ?
C05Q C066 H06Y 109.5 . . ?
C05Q C066 HG 109.5 . . ?
C05Q C066 HH 109.5 . . ?
H06Y C066 HG 109.5 . . ?
H06Y C066 HH 109.5 . . ?
HG C066 HH 109.5 . . ?
C05M C068 H06Z 109.5 . . ?
C05M C068 HI 109.5 . . ?
C05M C068 HJ 109.5 . . ?
H06Z C068 HI 109.5 . . ?
H06Z C068 HJ 109.5 . . ?
HI C068 HJ 109.5 . . ?
C04Q C069 H06 113.4 . . ?
C04Q C069 HK 113.4 . . ?
C06J C069 C04Q 91.2(8) . . ?
C06J C069 H06 113.4 . . ?
C06J C069 HK 113.4 . . ?
H06 C069 HK 110.7 . . ?
Cl0D Pd02 Cl0H 86.94(4) . . ?
P00C Pd02 Cl0D 89.83(4) . . ?
P00C Pd02 Cl0H 176.73(4) . . ?
P00C Pd02 P1 93.26(4) . . ?
P1 Pd02 Cl0D 176.41(4) . . ?
P1 Pd02 Cl0H 89.98(4) . . ?
C03A Se0A C03C 88.9(2) . . ?
C017 Se05 C033 88.6(2) . . ?
C03U Se06 C02V 88.1(2) . . ?
C02W Se08 C02E 88.5(2) . . ?
C01K P00C Pd02 117.26(16) . . ?
C01K P00C C01M 100.0(2) . . ?
C01K P00C C02F 105.1(2) . . ?
C01M P00C Pd02 117.03(15) . . ?
C01M P00C C02F 93.2(2) . . ?
C02F P00C Pd02 120.05(15) . . ?
C02J P1 Pd02 121.43(15) . . ?
C026 P1 Pd02 115.92(15) . . ?
C026 P1 C02J 93.7(2) . . ?
C031 P1 Pd02 115.09(15) . . ?
C031 P1 C02J 103.9(2) . . ?
C031 P1 C026 103.5(2) . . ?
C01C O00K C036 115.2(4) . . ?
C01N O00M C03I 118.4(4) . . ?
C022 O00O C035 119.9(4) . . ?
C02O O00S C043 120.7(4) . . ?
C038 O00U C058 115.6(4) . . ?
C02U O00X C04P 120.0(5) . . ?
C03G O00Y C04J 116.1(4) . . ?
C034 O010 C04G 113.5(4) . . ?
C02P O011 C052 115.3(5) . . ?
C03R O012 C03X 116.8(4) . . ?
C02B O013 C045 119.6(4) . . ?
C03Z O016 C04U 119.3(5) . . ?
C01Y C01A C02J 123.0(5) . . ?
C01Y C01A C028 119.6(4) . . ?
C02J C01A C028 117.2(4) . . ?
O00K C01C C01M 120.0(4) . . ?
O00K C01C C01N 118.2(4) . . ?
C01M C01C C01N 121.7(4) . . ?
C03L C01K P00C 120.8(4) . . ?
C03L C01K C029 119.8(5) . . ?
C029 C01K P00C 118.9(4) . . ?
C01V C01L C01U 118.9(4) . . ?
C01V C01L C02F 123.2(5) . . ?
C02F C01L C01U 117.9(4) . . ?
C01C C01M P00C 135.8(4) . . ?
C01C C01M C01U 117.7(4) . . ?
C01U C01M P00C 106.3(4) . . ?
O00M C01N C01C 114.5(4) . . ?
O00M C01N C033 126.4(4) . . ?
C033 C01N C01C 119.1(4) . . ?
C02G C01T C01Y 120.5(5) . . ?
C02W C01T C01Y 118.1(5) . . ?
C02W C01T C02G 121.2(5) . . ?
C01M C01U C01L 117.5(4) . . ?
C01M C01U C02X 121.9(5) . . ?
C02X C01U C01L 120.5(4) . . ?
C01L C01V C02H 120.7(5) . . ?
C01L C01V C02V 121.9(5) . . ?
C02V C01V C02H 117.4(4) . . ?
C01A C01Y C01T 119.8(5) . . ?
C01A C01Y C02E 122.4(4) . . ?
C02E C01Y C01T 117.6(4) . . ?
O013 C02B C02P 113.3(4) . . ?
O013 C02B C017 126.3(5) . . ?
C02P C02B C017 120.3(4) . . ?
C01Y C02E Se08 107.4(3) . . ?
C01Y C02E C02O 116.7(4) . . ?
C02O C02E Se08 135.7(4) . . ?
C01L C02F P00C 105.0(4) . . ?
C01L C02F C02U 115.5(4) . . ?
C02U C02F P00C 139.4(4) . . ?
C01T C02G C02T 119.4(5) . . ?
C01T C02G C03C 122.1(5) . . ?
C03C C02G C02T 118.4(5) . . ?
C03U C02H C01V 117.8(5) . . ?
C039 C02H C01V 120.6(4) . . ?
C039 C02H C03U 121.6(5) . . ?
C01A C02J P1 105.6(4) . . ?
C022 C02J P1 138.8(4) . . ?
C022 C02J C01A 115.3(4) . . ?
O00S C02O C02E 126.7(5) . . ?
O00S C02O C022 112.7(4) . . ?
C02E C02O C022 120.7(5) . . ?
O011 C02P C02B 119.8(5) . . ?
O011 C02P C03U 119.1(5) . . ?
C03U C02P C02B 121.0(5) . . ?
C03A C02T C02G 117.5(5) . . ?
C028 C02T C02G 119.9(5) . . ?
C028 C02T C03A 122.4(5) . . ?
O00X C02U C02F 127.5(5) . . ?
O00X C02U C034 111.1(4) . . ?
C02F C02U C034 121.4(4) . . ?
C01V C02V Se06 108.2(3) . . ?
C034 C02V Se06 133.8(4) . . ?
C034 C02V C01V 118.0(5) . . ?
C01T C02W Se08 108.3(4) . . ?
C01T C02W C03G 118.4(5) . . ?
C03G C02W Se08 133.2(4) . . ?
C01U C02X C039 119.9(5) . . ?
C033 C02X C01U 121.6(4) . . ?
C033 C02X C039 118.4(4) . . ?
C02T C03A Se0A 107.7(4) . . ?
C02T C03A C03Z 117.6(5) . . ?
C03Z C03A Se0A 134.8(4) . . ?
C029 C03B H03T 120.0 . . ?
C042 C03B H03T 120.0 . . ?
C042 C03B C029 119.9(5) . . ?
C02G C03C Se0A 107.4(4) . . ?
C02G C03C C03R 118.1(5) . . ?
C03R C03C Se0A 134.4(4) . . ?
O00Y C03G C02W 119.9(5) . . ?
O00Y C03G C03R 119.4(5) . . ?
C02W C03G C03R 120.6(5) . . ?
O00M C03I H03U 110.1 . . ?
O00M C03I H03V 110.1 . . ?
O00M C03I C04W 108.1(5) . . ?
H03U C03I H03V 108.4 . . ?
C04W C03I H03U 110.1 . . ?
C04W C03I H03V 110.1 . . ?
C01K C03L H03X 120.2 . . ?
C04E C03L C01K 119.6(5) . . ?
C04E C03L H03X 120.2 . . ?
C031 C03O H03Y 119.7 . . ?
C040 C03O H03Y 119.7 . . ?
C040 C03O C031 120.6(6) . . ?
H03Z C03Q HL 107.7 . . ?
C04G C03Q H03Z 108.9 . . ?
C04G C03Q HL 108.9 . . ?
C04G C03Q C05W 113.2(6) . . ?
C05W C03Q H03Z 108.9 . . ?
C05W C03Q HL 108.9 . . ?
O012 C03R C03C 125.5(5) . . ?
O012 C03R C03G 115.0(5) . . ?
C03C C03R C03G 119.4(5) . . ?
C04L C03T H03 120.5 . . ?
C031 C03T H03 120.5 . . ?
C031 C03T C04L 119.0(6) . . ?
C02H C03U Se06 108.5(4) . . ?
C02H C03U C02P 118.2(5) . . ?
C02P C03U Se06 133.3(4) . . ?
O012 C03X H4 109.6 . . ?
O012 C03X HM 109.6 . . ?
O012 C03X C04Y 110.1(5) . . ?
H4 C03X HM 108.2 . . ?
C04Y C03X H4 109.6 . . ?
C04Y C03X HM 109.6 . . ?
H5 C03Y HN 107.8 . . ?
C04M C03Y H5 109.1 . . ?
C04M C03Y HN 109.1 . . ?
C04X C03Y H5 109.1 . . ?
C04X C03Y HN 109.1 . . ?
C04X C03Y C04M 112.5(6) . . ?
O016 C03Z C03A 125.5(5) . . ?
O016 C03Z C038 114.7(5) . . ?
C03A C03Z C038 119.8(5) . . ?
H04 C04C HO 107.7 . . ?
C036 C04C H04 108.9 . . ?
C036 C04C HO 108.9 . . ?
C036 C04C C051 113.5(5) . . ?
C051 C04C H04 108.9 . . ?
C051 C04C HO 108.9 . . ?
H6 C04D HP 108.0 . . ?
C05I C04D H6 109.4 . . ?
C05I C04D HP 109.4 . . ?
C045 C04D H6 109.4 . . ?
C045 C04D HP 109.4 . . ?
C045 C04D C05I 111.2(5) . . ?
C03L C04E H7 120.2 . . ?
C042 C04E C03L 119.7(5) . . ?
C042 C04E H7 120.2 . . ?
O010 C04G C03Q 108.4(5) . . ?
O010 C04G H8 110.0 . . ?
O010 C04G HQ 110.0 . . ?
C03Q C04G H8 110.0 . . ?
C03Q C04G HQ 110.0 . . ?
H8 C04G HQ 108.4 . . ?
H9 C04H HR 107.4 . . ?
C043 C04H H9 108.4 . . ?
C043 C04H HR 108.4 . . ?
C050 C04H H9 108.4 . . ?
C050 C04H HR 108.4 . . ?
C050 C04H C043 115.7(5) . . ?
O00Y C04J H10 109.2 . . ?
O00Y C04J HS 109.2 . . ?
O00Y C04J C04T 111.8(5) . . ?
H10 C04J HS 107.9 . . ?
C04T C04J H10 109.2 . . ?
C04T C04J HS 109.2 . . ?
C03T C04L H11 119.8 . . ?
C041 C04L C03T 120.5(6) . . ?
C041 C04L H11 119.8 . . ?
C03Y C04M H12 109.5 . . ?
C03Y C04M HT 109.5 . . ?
C03Y C04M HU 109.5 . . ?
H12 C04M HT 109.5 . . ?
H12 C04M HU 109.5 . . ?
HT C04M HU 109.5 . . ?
H13 C04O HV 107.3 . . ?
C04P C04O H13 108.1 . . ?
C04P C04O HV 108.1 . . ?
C04P C04O C05V 117.0(7) . . ?
C05V C04O H13 108.1 . . ?
C05V C04O HV 108.1 . . ?
O00X C04P C04O 107.3(5) . . ?
O00X C04P H14 110.3 . . ?
O00X C04P HW 110.3 . . ?
C04O C04P H14 110.3 . . ?
C04O C04P HW 110.3 . . ?
H14 C04P HW 108.5 . . ?
C04J C04T H15 108.6 . . ?
C04J C04T HX 108.6 . . ?
C04J C04T C056 114.8(6) . . ?
H15 C04T HX 107.5 . . ?
C056 C04T H15 108.6 . . ?
C056 C04T HX 108.6 . . ?
O016 C04U H16 109.7 . . ?
O016 C04U HY 109.7 . . ?
O016 C04U C05O 110.0(8) . . ?
H16 C04U HY 108.2 . . ?
C05O C04U H16 109.7 . . ?
C05O C04U HY 109.7 . . ?
C03I C04W H17 109.1 . . ?
C03I C04W HZ 109.1 . . ?
C03I C04W C05K 112.4(6) . . ?
H17 C04W HZ 107.9 . . ?
C05K C04W H17 109.1 . . ?
C05K C04W HZ 109.1 . . ?
C03Y C04X H18 108.6 . . ?
C03Y C04X H51 108.6 . . ?
C03Y C04X C052 114.8(6) . . ?
H18 C04X H51 107.5 . . ?
C052 C04X H18 108.6 . . ?
C052 C04X H51 108.6 . . ?
C03X C04Y H19 109.7 . . ?
C03X C04Y H52 109.7 . . ?
C03X C04Y C05D 109.8(6) . . ?
H19 C04Y H52 108.2 . . ?
C05D C04Y H19 109.7 . . ?
C05D C04Y H52 109.7 . . ?
C04Y C05D H20 109.2 . . ?
C04Y C05D H53 109.2 . . ?
H20 C05D H53 107.9 . . ?
C06G C05D C04Y 112.2(7) . . ?
C06G C05D H20 109.2 . . ?
C06G C05D H53 109.2 . . ?
H21 C05F H54 108.1 . . ?
C048 C05F H21 109.5 . . ?
C048 C05F H54 109.5 . . ?
C048 C05F C067 110.7(7) . . ?
C067 C05F H21 109.5 . . ?
C067 C05F H54 109.5 . . ?
C04D C05I H22 109.1 . . ?
C04D C05I H55 109.1 . . ?
H22 C05I H55 107.8 . . ?
C05L C05I C04D 112.5(7) . . ?
C05L C05I H22 109.1 . . ?
C05L C05I H55 109.1 . . ?
H23 C05J H56 109.5 . . ?
H23 C05J H57 109.5 . . ?
H56 C05J H57 109.5 . . ?
C05V C05J H23 109.5 . . ?
C05V C05J H56 109.5 . . ?
C05V C05J H57 109.5 . . ?
C04W C05K H24 108.5 . . ?
C04W C05K H58 108.5 . . ?
H24 C05K H58 107.5 . . ?
C061 C05K C04W 115.3(8) . . ?
C061 C05K H24 108.5 . . ?
C061 C05K H58 108.5 . . ?
C05I C05L H25 109.5 . . ?
C05I C05L H59 109.5 . . ?
C05I C05L H60 109.5 . . ?
H25 C05L H59 109.5 . . ?
H25 C05L H60 109.5 . . ?
H59 C05L H60 109.5 . . ?
C04U C05O H26 106.9 . . ?
C04U C05O H61 106.9 . . ?
H26 C05O H61 106.7 . . ?
C06E C05O C04U 121.9(9) . . ?
C06E C05O H26 106.9 . . ?
C06E C05O H61 106.9 . . ?
H27 C05R H62 109.5 . . ?
H27 C05R H63 109.5 . . ?
H62 C05R H63 109.5 . . ?
C050 C05R H27 109.5 . . ?
C050 C05R H62 109.5 . . ?
C050 C05R H63 109.5 . . ?
H28 C05T H64 109.5 . . ?
H28 C05T H65 109.5 . . ?
H64 C05T H65 109.5 . . ?
C051 C05T H28 109.5 . . ?
C051 C05T H64 109.5 . . ?
C051 C05T H65 109.5 . . ?
C04O C05V H29 109.5 . . ?
C04O C05V H66 109.5 . . ?
C05J C05V C04O 110.7(7) . . ?
C05J C05V H29 109.5 . . ?
C05J C05V H66 109.5 . . ?
H29 C05V H66 108.1 . . ?
C03Q C05W H30 108.8 . . ?
C03Q C05W H67 108.8 . . ?
H30 C05W H67 107.7 . . ?
C06C C05W C03Q 113.9(8) . . ?
C06C C05W H30 108.8 . . ?
C06C C05W H67 108.8 . . ?
H31 C05Z H68 109.5 . . ?
H31 C05Z H69 109.5 . . ?
H68 C05Z H69 109.5 . . ?
C056 C05Z H31 109.5 . . ?
C056 C05Z H68 109.5 . . ?
C056 C05Z H69 109.5 . . ?
H32 C06B H70 109.5 . . ?
H32 C06B H71 109.5 . . ?
H70 C06B H71 109.5 . . ?
C06E C06B H32 109.5 . . ?
C06E C06B H70 109.5 . . ?
C06E C06B H71 109.5 . . ?
C05W C06C H33 109.5 . . ?
C05W C06C H72 109.5 . . ?
C05W C06C H73 109.5 . . ?
H33 C06C H72 109.5 . . ?
H33 C06C H73 109.5 . . ?
H72 C06C H73 109.5 . . ?
C05O C06E C06B 124.2(12) . . ?
C05O C06E H34 106.3 . . ?
C05O C06E H74 106.3 . . ?
C06B C06E H34 106.3 . . ?
C06B C06E H74 106.3 . . ?
H34 C06E H74 106.4 . . ?
C05D C06G H35 109.5 . . ?
C05D C06G H75 109.5 . . ?
C05D C06G H76 109.5 . . ?
H35 C06G H75 109.5 . . ?
H35 C06G H76 109.5 . . ?
H75 C06G H76 109.5 . . ?
H36 C06I H77 107.0 . . ?
C9 C06I H36 107.6 . . ?
C9 C06I H77 107.6 . . ?
C9 C06I C062 118.9(18) . . ?
C062 C06I H36 107.6 . . ?
C062 C06I H77 107.6 . . ?
C06I C9 H9A 109.5 . . ?
C06I C9 H9B 109.5 . . ?
C06I C9 H9C 109.5 . . ?
H9A C9 H9B 109.5 . . ?
H9A C9 H9C 109.5 . . ?
H9B C9 H9C 109.5 . . ?
C02B C017 Se05 135.6(3) . . ?
C039 C017 Se05 109.9(4) . . ?
C039 C017 C02B 114.5(4) . . ?
O00O C022 C02J 126.0(4) . . ?
O00O C022 C02O 112.1(4) . . ?
C02J C022 C02O 121.8(4) . . ?
C028 C026 P1 106.2(4) . . ?
C028 C026 C038 117.3(5) . . ?
C038 C026 P1 136.5(4) . . ?
C02T C028 C01A 120.7(4) . . ?
C02T C028 C026 121.7(5) . . ?
C026 C028 C01A 117.3(4) . . ?
C01K C029 H029 120.0 . . ?
C03B C029 C01K 119.9(5) . . ?
C03B C029 H029 120.0 . . ?
C03O C031 P1 117.4(4) . . ?
C03T C031 P1 122.5(4) . . ?
C03T C031 C03O 120.1(5) . . ?
C01N C033 Se05 135.4(4) . . ?
C02X C033 Se05 106.8(3) . . ?
C02X C033 C01N 117.8(4) . . ?
O010 C034 C02U 118.4(5) . . ?
O010 C034 C02V 121.5(5) . . ?
C02V C034 C02U 120.0(5) . . ?
O00O C035 H37 110.5 . . ?
O00O C035 H78 110.5 . . ?
O00O C035 C048 106.3(5) . . ?
H37 C035 H78 108.7 . . ?
C048 C035 H37 110.5 . . ?
C048 C035 H78 110.5 . . ?
O00K C036 C04C 108.1(4) . . ?
O00K C036 H38 110.1 . . ?
O00K C036 H79 110.1 . . ?
C04C C036 H38 110.1 . . ?
C04C C036 H79 110.1 . . ?
H38 C036 H79 108.4 . . ?
O00U C038 C03Z 120.3(5) . . ?
O00U C038 C026 118.5(5) . . ?
C026 C038 C03Z 121.1(5) . . ?
C02H C039 C02X 119.4(4) . . ?
C017 C039 C02H 124.4(5) . . ?
C017 C039 C02X 116.2(5) . . ?
C03O C040 H040 120.3 . . ?
C041 C040 C03O 119.5(6) . . ?
C041 C040 H040 120.3 . . ?
C04L C041 H041 119.9 . . ?
C040 C041 C04L 120.3(5) . . ?
C040 C041 H041 119.9 . . ?
C03B C042 C04E 121.0(5) . . ?
C03B C042 H042 119.5 . . ?
C04E C042 H042 119.5 . . ?
O00S C043 C04H 106.9(5) . . ?
O00S C043 H39 110.3 . . ?
O00S C043 H80 110.3 . . ?
C04H C043 H39 110.3 . . ?
C04H C043 H80 110.3 . . ?
H39 C043 H80 108.6 . . ?
O013 C045 C04D 113.2(5) . . ?
O013 C045 H40 108.9 . . ?
O013 C045 H81 108.9 . . ?
C04D C045 H40 108.9 . . ?
C04D C045 H81 108.9 . . ?
H40 C045 H81 107.8 . . ?
C05F C048 C035 111.6(6) . . ?
C05F C048 H41 109.3 . . ?
C05F C048 H82 109.3 . . ?
C035 C048 H41 109.3 . . ?
C035 C048 H82 109.3 . . ?
H41 C048 H82 108.0 . . ?
C04H C050 C05R 114.6(7) . . ?
C04H C050 H42 108.6 . . ?
C04H C050 H83 108.6 . . ?
C05R C050 H42 108.6 . . ?
C05R C050 H83 108.6 . . ?
H42 C050 H83 107.6 . . ?
C04C C051 C05T 110.8(7) . . ?
C04C C051 H43 109.5 . . ?
C04C C051 H84 109.5 . . ?
C05T C051 H43 109.5 . . ?
C05T C051 H84 109.5 . . ?
H43 C051 H84 108.1 . . ?
O011 C052 C04X 108.1(6) . . ?
O011 C052 H44 110.1 . . ?
O011 C052 H85 110.1 . . ?
C04X C052 H44 110.1 . . ?
C04X C052 H85 110.1 . . ?
H44 C052 H85 108.4 . . ?
C04T C056 C05Z 113.2(7) . . ?
C04T C056 H45 108.9 . . ?
C04T C056 H86 108.9 . . ?
C05Z C056 H45 108.9 . . ?
C05Z C056 H86 108.9 . . ?
H45 C056 H86 107.7 . . ?
O00U C058 H46 110.4 . . ?
O00U C058 H87 110.4 . . ?
O00U C058 C062 106.6(6) . . ?
H46 C058 H87 108.6 . . ?
C062 C058 H46 110.4 . . ?
C062 C058 H87 110.4 . . ?
C05K C061 H47 109.5 . . ?
C05K C061 H88 109.5 . . ?
C05K C061 H89 109.5 . . ?
H47 C061 H88 109.5 . . ?
H47 C061 H89 109.5 . . ?
H88 C061 H89 109.5 . . ?
C06I C062 H48 109.7 . . ?
C06I C062 H90 109.7 . . ?
C058 C062 C06I 110.0(9) . . ?
C058 C062 H48 109.7 . . ?
C058 C062 H90 109.7 . . ?
H48 C062 H90 108.2 . . ?
C05F C067 H49 109.5 . . ?
C05F C067 H91 109.5 . . ?
C05F C067 H92 109.5 . . ?
H49 C067 H91 109.5 . . ?
H49 C067 H92 109.5 . . ?
H91 C067 H92 109.5 . . ?
N05E C05N C05U 179.5(12) . . ?
C05N C05U H50 109.5 . . ?
C05N C05U H93 109.5 . . ?
C05N C05U H94 109.5 . . ?
H50 C05U H93 109.5 . . ?
H50 C05U H94 109.5 . . ?
H93 C05U H94 109.5 . . ?

loop_
_geom_bond_atom_site_label_1
_geom_bond_atom_site_label_2
_geom_bond_distance
_geom_bond_site_symmetry_2
_geom_bond_publ_flag
Pd01 Cl0B 2.3227(11) . ?
Pd01 Cl0I 2.3280(11) . ?
Pd01 P00E 2.2702(11) . ?
Pd01 P00F 2.2719(12) . ?
Se03 C02Q 1.932(5) . ?
Se03 C020 1.949(5) . ?
Se04 C01I 1.920(5) . ?
Se04 C02K 1.943(5) . ?
Se07 C01P 1.922(6) . ?
Se07 C02Y 1.960(5) . ?
Se09 C02M 1.948(5) . ?
Se09 C03J 1.947(6) . ?
P00E C01S 1.859(5) . ?
P00E C018 1.835(4) . ?
P00E C019 1.857(5) . ?
P00F C01G 1.850(5) . ?
P00F C02L 1.862(5) . ?
P00F C02N 1.818(5) . ?
O00J C01X 1.362(6) . ?
O00J C030 1.450(6) . ?
O00L C01R 1.360(6) . ?
O00L C046 1.441(6) . ?
O00N C03M 1.452(6) . ?
O00N C024 1.361(6) . ?
O00P C02I 1.366(6) . ?
O00P C03K 1.442(6) . ?
O00Q C01O 1.354(6) . ?
O00Q C03H 1.435(6) . ?
O00R C04Q 1.442(8) . ?
O00R C027 1.374(6) . ?
O00T C02A 1.357(6) . ?
O00T C03P 1.432(6) . ?
O00V C03D 1.368(6) . ?
O00V C04S 1.412(8) . ?
O00W C05P 1.404(9) . ?
O00W C021 1.354(6) . ?
O00Z C025 1.371(6) . ?
O00Z C044 1.432(7) . ?
O014 C02R 1.371(6) . ?
O014 C053 1.397(8) . ?
O015 C06D 1.413(11) . ?
O015 C032 1.366(6) . ?
C01B C01E 1.408(7) . ?
C01B C01I 1.384(6) . ?
C01B C01J 1.382(7) . ?
C01D C01H 1.398(7) . ?
C01D C01Q 1.419(7) . ?
C01D C019 1.395(7) . ?
C01E C01Z 1.396(7) . ?
C01E C02K 1.386(7) . ?
C01F C01Q 1.393(7) . ?
C01F C02C 1.408(7) . ?
C01F C02M 1.387(7) . ?
C01G C01J 1.388(6) . ?
C01G C01X 1.418(7) . ?
C01H C02D 1.407(7) . ?
C01H C020 1.401(7) . ?
C01I C027 1.402(7) . ?
C01J C01W 1.429(6) . ?
C01O C02A 1.452(7) . ?
C01O C019 1.407(7) . ?
C01P C01Z 1.379(7) . ?
C01P C02R 1.396(8) . ?
C01Q C01S 1.389(7) . ?
C01R C01S 1.400(7) . ?
C01R C032 1.440(7) . ?
C01W C02L 1.382(7) . ?
C01W C02S 1.380(7) . ?
C01X C027 1.426(7) . ?
C01Z C02S 1.406(7) . ?
C02A C020 1.397(7) . ?
C02C C02D 1.387(7) . ?
C02C C03J 1.385(7) . ?
C02D C02Q 1.387(7) . ?
C02I C02Q 1.386(7) . ?
C02I C03D 1.425(8) . ?
C02K C021 1.407(7) . ?
C02L C024 1.404(7) . ?
C02M C032 1.391(7) . ?
C02N C03E 1.378(8) . ?
C02N C03N 1.384(7) . ?
C02R C021 1.438(8) . ?
C02S C02Y 1.403(7) . ?
C02Y C025 1.387(8) . ?
C02Z H02Z 0.9500 . ?
C02Z C04F 1.394(7) . ?
C02Z C018 1.389(7) . ?
C03D C03J 1.402(7) . ?
C03E H03E 0.9500 . ?
C03E C04A 1.395(8) . ?
C03F H03F 0.9500 . ?
C03F C03W 1.383(8) . ?
C03F C023 1.398(7) . ?
C03H H03A 0.9900 . ?
C03H H03B 0.9900 . ?
C03H C049 1.517(7) . ?
C03K H03C 0.9900 . ?
C03K H03D 0.9900 . ?
C03K C03V 1.511(8) . ?
C03M H03G 0.9900 . ?
C03M H03H 0.9900 . ?
C03M C057 1.508(9) . ?
C03N H03N 0.9500 . ?
C03N C047 1.397(8) . ?
C03P H03I 0.9900 . ?
C03P H03J 0.9900 . ?
C03P C04R 1.516(8) . ?
C03S H03K 0.9900 . ?
C03S H03L 0.9900 . ?
C03S C030 1.503(7) . ?
C03S C054 1.518(10) . ?
C03V H03M 0.9900 . ?
C03V H03O 0.9900 . ?
C03V C04I 1.513(9) . ?
C03W H03W 0.9500 . ?
C03W C04F 1.375(9) . ?
C04A H04A 0.9500 . ?
C04A C04V 1.378(10) . ?
C04B H04B 0.9800 . ?
C04B H04C 0.9800 . ?
C04B H04D 0.9800 . ?
C04B C04N 1.508(8) . ?
C04F H04F 0.9500 . ?
C04I H04E 0.9900 . ?
C04I H04G 0.9900 . ?
C04I C04K 1.518(9) . ?
C04K H04H 0.9800 . ?
C04K H04I 0.9800 . ?
C04K H04J 0.9800 . ?
C04N H04K 0.9900 . ?
C04N H04L 0.9900 . ?
C04N C037 1.497(8) . ?
C04Q H04M 0.9900 . ?
C04Q H04N 0.9900 . ?
C04Q C069 1.523(10) . ?
C04R H04O 0.9900 . ?
C04R H04P 0.9900 . ?
C04R C05Q 1.449(11) . ?
C04S H04Q 0.9900 . ?
C04S H04R 0.9900 . ?
C04S C05C 1.623(12) . ?
C04V H04V 0.9500 . ?
C04V C047 1.366(10) . ?
C04Z H04S 0.9900 . ?
C04Z H04T 0.9900 . ?
C04Z C05B 1.493(11) . ?
C04Z C044 1.533(9) . ?
C05A H05A 0.9900 . ?
C05A H05B 0.9900 . ?
C05A C06F 1.423(13) . ?
C05A C053 1.539(11) . ?
C05B H05C 0.9900 . ?
C05B H05D 0.9900 . ?
C05B C05X 1.452(11) . ?
C05C H05E 0.9900 . ?
C05C H05F 0.9900 . ?
C05C C060 1.417(13) . ?
C05G H05G 0.9900 . ?
C05G H05H 0.9900 . ?
C05G C05P 1.510(9) . ?
C05G C064 1.502(14) . ?
C05H H05I 0.9800 . ?
C05H H05J 0.9800 . ?
C05H H05K 0.9800 . ?
C05H C060 1.453(14) . ?
C05M H05L 0.9900 . ?
C05M H05M 0.9900 . ?
C05M C057 1.506(10) . ?
C05M C068 1.525(13) . ?
C05P H05N 0.9900 . ?
C05P H05O 0.9900 . ?
C05Q H05P 0.9900 . ?
C05Q H05Q 0.9900 . ?
C05Q C066 1.544(11) . ?
C05S H05R 0.9800 . ?
C05S H05S 0.9800 . ?
C05S H05T 0.9800 . ?
C05S C054 1.522(12) . ?
C05X H05U 0.9800 . ?
C05X H05V 0.9800 . ?
C05X H05W 0.9800 . ?
C05Y H05X 0.9800 . ?
C05Y H05Y 0.9800 . ?
C05Y H 0.9800 . ?
C05Y C059 1.536(10) . ?
C06A H06A 0.9900 . ?
C06A H06B 0.9900 . ?
C06A C06H 1.497(18) . ?
C06A C055 1.586(17) . ?
C06D H06C 0.9900 . ?
C06D H06D 0.9900 . ?
C06D C055 1.438(13) . ?
C06F H06E 0.9900 . ?
C06F H06F 0.9900 . ?
C06F C06K 1.553(15) . ?
C06H H06G 0.9800 . ?
C06H H06H 0.9800 . ?
C06H H06I 0.9800 . ?
C06J H06J 0.9900 . ?
C06J H06K 0.9900 . ?
C06J C065 1.763(13) . ?
C06J C069 1.495(11) . ?
C06K H06L 0.9800 . ?
C06K H06M 0.9800 . ?
C06K H06N 0.9800 . ?
C018 C023 1.393(7) . ?
C023 H023 0.9500 . ?
C024 C025 1.450(7) . ?
C030 H03P 0.9900 . ?
C030 H03Q 0.9900 . ?
C037 H03R 0.9900 . ?
C037 H03S 0.9900 . ?
C037 C046 1.477(8) . ?
C044 H04U 0.9900 . ?
C044 H04W 0.9900 . ?
C046 H04X 0.9900 . ?
C046 H04Y 0.9900 . ?
C047 H047 0.9500 . ?
C049 H04Z 0.9900 . ?
C049 HA 0.9900 . ?
C049 C059 1.491(9) . ?
C053 H05Z 0.9900 . ?
C053 HB 0.9900 . ?
C054 H05 0.9900 . ?
C054 HC 0.9900 . ?
C055 H1 0.9900 . ?
C055 HD 0.9900 . ?
C057 H2 0.9900 . ?
C057 HE 0.9900 . ?
C059 H3 0.9900 . ?
C059 HF 0.9900 . ?
C060 H06O 0.9900 . ?
C060 H06P 0.9900 . ?
C063 H06Q 0.9800 . ?
C063 H06R 0.9800 . ?
C063 H06S 0.9800 . ?
C063 C064 1.535(12) . ?
C064 H06T 0.9900 . ?
C064 H06U 0.9900 . ?
C065 H06V 0.9800 . ?
C065 H06W 0.9800 . ?
C065 H06X 0.9800 . ?
C066 H06Y 0.9800 . ?
C066 HG 0.9800 . ?
C066 HH 0.9800 . ?
C068 H06Z 0.9800 . ?
C068 HI 0.9800 . ?
C068 HJ 0.9800 . ?
C069 H06 0.9900 . ?
C069 HK 0.9900 . ?
Pd02 Cl0D 2.3258(11) . ?
Pd02 Cl0H 2.3345(12) . ?
Pd02 P00C 2.2727(11) . ?
Pd02 P1 2.2811(11) . ?
Se0A C03A 1.937(5) . ?
Se0A C03C 1.950(6) . ?
Se05 C017 1.894(5) . ?
Se05 C033 1.937(5) . ?
Se06 C02V 1.946(5) . ?
Se06 C03U 1.932(6) . ?
Se08 C02E 1.957(5) . ?
Se08 C02W 1.933(6) . ?
P00C C01K 1.826(5) . ?
P00C C01M 1.856(5) . ?
P00C C02F 1.868(5) . ?
P1 C02J 1.858(5) . ?
P1 C026 1.848(5) . ?
P1 C031 1.820(5) . ?
O00K C01C 1.375(6) . ?
O00K C036 1.452(6) . ?
O00M C01N 1.356(6) . ?
O00M C03I 1.433(6) . ?
O00O C022 1.353(6) . ?
O00O C035 1.442(6) . ?
O00S C02O 1.363(7) . ?
O00S C043 1.416(7) . ?
O00U C038 1.370(6) . ?
O00U C058 1.464(8) . ?
O00X C02U 1.349(6) . ?
O00X C04P 1.398(7) . ?
O00Y C03G 1.382(6) . ?
O00Y C04J 1.452(7) . ?
O010 C04G 1.441(6) . ?
O010 C034 1.368(6) . ?
O011 C02P 1.377(6) . ?
O011 C052 1.453(8) . ?
O012 C03R 1.366(6) . ?
O012 C03X 1.454(8) . ?
O013 C02B 1.369(6) . ?
O013 C045 1.442(7) . ?
O016 C03Z 1.359(7) . ?
O016 C04U 1.402(8) . ?
C01A C01Y 1.375(7) . ?
C01A C02J 1.410(7) . ?
C01A C028 1.416(7) . ?
C01C C01M 1.378(7) . ?
C01C C01N 1.450(6) . ?
C01K C03L 1.395(7) . ?
C01K C029 1.395(7) . ?
C01L C01U 1.414(7) . ?
C01L C01V 1.378(7) . ?
C01L C02F 1.400(6) . ?
C01M C01U 1.380(7) . ?
C01N C033 1.408(7) . ?
C01T C01Y 1.425(7) . ?
C01T C02G 1.380(8) . ?
C01T C02W 1.376(7) . ?
C01U C02X 1.403(6) . ?
C01V C02H 1.415(7) . ?
C01V C02V 1.385(7) . ?
C01Y C02E 1.387(7) . ?
C02B C02P 1.429(8) . ?
C02B C017 1.468(7) . ?
C02E C02O 1.408(7) . ?
C02F C02U 1.403(7) . ?
C02G C02T 1.419(7) . ?
C02G C03C 1.383(7) . ?
C02H C03U 1.383(7) . ?
C02H C039 1.382(7) . ?
C02J C022 1.404(7) . ?
C02O C022 1.430(7) . ?
C02P C03U 1.385(7) . ?
C02T C03A 1.398(8) . ?
C02T C028 1.379(7) . ?
C02U C034 1.455(8) . ?
C02V C034 1.382(7) . ?
C02W C03G 1.398(7) . ?
C02X C033 1.392(7) . ?
C02X C039 1.405(7) . ?
C03A C03Z 1.405(8) . ?
C03B H03T 0.9500 . ?
C03B C029 1.387(7) . ?
C03B C042 1.367(9) . ?
C03C C03R 1.405(8) . ?
C03G C03R 1.425(9) . ?
C03I H03U 0.9900 . ?
C03I H03V 0.9900 . ?
C03I C04W 1.493(8) . ?
C03L H03X 0.9500 . ?
C03L C04E 1.390(7) . ?
C03O H03Y 0.9500 . ?
C03O C031 1.386(8) . ?
C03O C040 1.381(7) . ?
C03Q H03Z 0.9900 . ?
C03Q HL 0.9900 . ?
C03Q C04G 1.504(9) . ?
C03Q C05W 1.515(11) . ?
C03T H03 0.9500 . ?
C03T C04L 1.393(8) . ?
C03T C031 1.381(8) . ?
C03X H4 0.9900 . ?
C03X HM 0.9900 . ?
C03X C04Y 1.490(8) . ?
C03Y H5 0.9900 . ?
C03Y HN 0.9900 . ?
C03Y C04M 1.525(9) . ?
C03Y C04X 1.495(10) . ?
C03Z C038 1.442(8) . ?
C04C H04 0.9900 . ?
C04C HO 0.9900 . ?
C04C C036 1.492(8) . ?
C04C C051 1.521(10) . ?
C04D H6 0.9900 . ?
C04D HP 0.9900 . ?
C04D C05I 1.533(10) . ?
C04D C045 1.498(9) . ?
C04E H7 0.9500 . ?
C04E C042 1.386(9) . ?
C04G H8 0.9900 . ?
C04G HQ 0.9900 . ?
C04H H9 0.9900 . ?
C04H HR 0.9900 . ?
C04H C043 1.516(9) . ?
C04H C050 1.499(10) . ?
C04J H10 0.9900 . ?
C04J HS 0.9900 . ?
C04J C04T 1.508(10) . ?
C04L H11 0.9500 . ?
C04L C041 1.379(10) . ?
C04M H12 0.9800 . ?
C04M HT 0.9800 . ?
C04M HU 0.9800 . ?
C04O H13 0.9900 . ?
C04O HV 0.9900 . ?
C04O C04P 1.493(9) . ?
C04O C05V 1.494(10) . ?
C04P H14 0.9900 . ?
C04P HW 0.9900 . ?
C04T H15 0.9900 . ?
C04T HX 0.9900 . ?
C04T C056 1.520(10) . ?
C04U H16 0.9900 . ?
C04U HY 0.9900 . ?
C04U C05O 1.499(11) . ?
C04W H17 0.9900 . ?
C04W HZ 0.9900 . ?
C04W C05K 1.527(10) . ?
C04X H18 0.9900 . ?
C04X H51 0.9900 . ?
C04X C052 1.513(9) . ?
C04Y H19 0.9900 . ?
C04Y H52 0.9900 . ?
C04Y C05D 1.559(11) . ?
C05D H20 0.9900 . ?
C05D H53 0.9900 . ?
C05D C06G 1.505(12) . ?
C05F H21 0.9900 . ?
C05F H54 0.9900 . ?
C05F C048 1.507(9) . ?
C05F C067 1.550(11) . ?
C05I H22 0.9900 . ?
C05I H55 0.9900 . ?
C05I C05L 1.512(11) . ?
C05J H23 0.9800 . ?
C05J H56 0.9800 . ?
C05J H57 0.9800 . ?
C05J C05V 1.478(11) . ?
C05K H24 0.9900 . ?
C05K H58 0.9900 . ?
C05K C061 1.485(11) . ?
C05L H25 0.9800 . ?
C05L H59 0.9800 . ?
C05L H60 0.9800 . ?
C05O H26 0.9900 . ?
C05O H61 0.9900 . ?
C05O C06E 1.257(15) . ?
C05R H27 0.9800 . ?
C05R H62 0.9800 . ?
C05R H63 0.9800 . ?
C05R C050 1.505(12) . ?
C05T H28 0.9800 . ?
C05T H64 0.9800 . ?
C05T H65 0.9800 . ?
C05T C051 1.533(11) . ?
C05V H29 0.9900 . ?
C05V H66 0.9900 . ?
C05W H30 0.9900 . ?
C05W H67 0.9900 . ?
C05W C06C 1.503(13) . ?
C05Z H31 0.9800 . ?
C05Z H68 0.9800 . ?
C05Z H69 0.9800 . ?
C05Z C056 1.524(14) . ?
C06B H32 0.9800 . ?
C06B H70 0.9800 . ?
C06B H71 0.9800 . ?
C06B C06E 1.515(14) . ?
C06C H33 0.9800 . ?
C06C H72 0.9800 . ?
C06C H73 0.9800 . ?
C06E H34 0.9900 . ?
C06E H74 0.9900 . ?
C06G H35 0.9800 . ?
C06G H75 0.9800 . ?
C06G H76 0.9800 . ?
C06I H36 0.9900 . ?
C06I H77 0.9900 . ?
C06I C9 1.349(19) . ?
C06I C062 1.555(16) . ?
C9 H9A 0.9800 . ?
C9 H9B 0.9800 . ?
C9 H9C 0.9800 . ?
C017 C039 1.377(6) . ?
C026 C028 1.400(7) . ?
C026 C038 1.402(7) . ?
C029 H029 0.9500 . ?
C035 H37 0.9900 . ?
C035 H78 0.9900 . ?
C035 C048 1.517(8) . ?
C036 H38 0.9900 . ?
C036 H79 0.9900 . ?
C040 H040 0.9500 . ?
C040 C041 1.377(10) . ?
C041 H041 0.9500 . ?
C042 H042 0.9500 . ?
C043 H39 0.9900 . ?
C043 H80 0.9900 . ?
C045 H40 0.9900 . ?
C045 H81 0.9900 . ?
C048 H41 0.9900 . ?
C048 H82 0.9900 . ?
C050 H42 0.9900 . ?
C050 H83 0.9900 . ?
C051 H43 0.9900 . ?
C051 H84 0.9900 . ?
C052 H44 0.9900 . ?
C052 H85 0.9900 . ?
C056 H45 0.9900 . ?
C056 H86 0.9900 . ?
C058 H46 0.9900 . ?
C058 H87 0.9900 . ?
C058 C062 1.506(11) . ?
C061 H47 0.9800 . ?
C061 H88 0.9800 . ?
C061 H89 0.9800 . ?
C062 H48 0.9900 . ?
C062 H90 0.9900 . ?
C067 H49 0.9800 . ?
C067 H91 0.9800 . ?
C067 H92 0.9800 . ?
N05E C05N 1.154(11) . ?
C05N C05U 1.418(11) . ?
C05U H50 0.9800 . ?
C05U H93 0.9800 . ?
C05U H94 0.9800 . ?

loop_
_geom_torsion_atom_site_label_1
_geom_torsion_atom_site_label_2
_geom_torsion_atom_site_label_3
_geom_torsion_atom_site_label_4
_geom_torsion
_geom_torsion_site_symmetry_1
_geom_torsion_site_symmetry_2
_geom_torsion_site_symmetry_3
_geom_torsion_site_symmetry_4
_geom_torsion_publ_flag
Pd01 P00E C01S C01Q -126.6(3) . . . . ?
Pd01 P00E C01S C01R 61.9(5) . . . . ?
Pd01 P00E C018 C02Z 135.1(3) . . . . ?
Pd01 P00E C018 C023 -51.3(4) . . . . ?
Pd01 P00E C019 C01D 129.2(3) . . . . ?
Pd01 P00E C019 C01O -54.9(6) . . . . ?
Pd01 P00F C01G C01J -124.7(3) . . . . ?
Pd01 P00F C01G C01X 54.3(5) . . . . ?
Pd01 P00F C02L C01W 112.6(3) . . . . ?
Pd01 P00F C02L C024 -75.6(5) . . . . ?
Pd01 P00F C02N C03E 34.9(5) . . . . ?
Pd01 P00F C02N C03N -149.4(4) . . . . ?
Se04 C01I C027 O00R 3.3(7) . . . . ?
Se04 C01I C027 C01X -173.9(4) . . . . ?
Se04 C02K C021 O00W -8.3(8) . . . . ?
Se04 C02K C021 C02R 168.9(4) . . . . ?
Se07 C01P C01Z C01E 175.9(4) . . . . ?
Se07 C01P C01Z C02S 2.5(5) . . . . ?
Se07 C01P C02R O014 -0.3(8) . . . . ?
Se07 C01P C02R C021 -176.0(4) . . . . ?
Se07 C02Y C025 O00Z -5.7(8) . . . . ?
Se07 C02Y C025 C024 173.1(4) . . . . ?
Se09 C02M C032 O015 0.9(8) . . . . ?
Se09 C02M C032 C01R -177.2(4) . . . . ?
P00E C018 C023 C03F -173.1(4) . . . . ?
P00F C01G C01J C01B -177.0(4) . . . . ?
P00F C01G C01J C01W -3.8(5) . . . . ?
P00F C01G C01X O00J -6.3(8) . . . . ?
P00F C01G C01X C027 175.7(4) . . . . ?
P00F C02L C024 O00N 8.8(7) . . . . ?
P00F C02L C024 C025 -174.7(4) . . . . ?
P00F C02N C03E C04A 175.1(5) . . . . ?
P00F C02N C03N C047 -175.9(5) . . . . ?
O00J C01X C027 O00R 7.5(6) . . . . ?
O00J C01X C027 C01I -175.2(4) . . . . ?
O00L C01R C01S P00E -8.9(8) . . . . ?
O00L C01R C01S C01Q -179.6(4) . . . . ?
O00L C01R C032 O015 0.7(6) . . . . ?
O00L C01R C032 C02M 178.9(4) . . . . ?
O00N C03M C057 C05M 177.5(6) . . . . ?
O00N C024 C025 O00Z -0.4(6) . . . . ?
O00N C024 C025 C02Y -179.3(4) . . . . ?
O00P C02I C02Q Se03 4.4(7) . . . . ?
O00P C02I C02Q C02D -177.3(4) . . . . ?
O00P C02I C03D O00V -6.9(7) . . . . ?
O00P C02I C03D C03J 176.4(4) . . . . ?
O00P C03K C03V C04I -69.0(6) . . . . ?
O00Q C01O C02A O00T 3.6(6) . . . . ?
O00Q C01O C02A C020 -176.5(4) . . . . ?
O00Q C01O C019 P00E 1.7(8) . . . . ?
O00Q C01O C019 C01D 177.3(4) . . . . ?
O00Q C03H C049 C059 -176.0(5) . . . . ?
O00R C04Q C069 C06J 85.0(10) . . . . ?
O00T C02A C020 Se03 -3.0(8) . . . . ?
O00T C02A C020 C01H 178.0(5) . . . . ?
O00T C03P C04R C05Q -63.3(8) . . . . ?
O00V C03D C03J Se09 2.7(8) . . . . ?
O00V C03D C03J C02C -175.0(5) . . . . ?
O00V C04S C05C C060 174.6(7) . . . . ?
O014 C02R C021 O00W 3.3(7) . . . . ?
O014 C02R C021 C02K -174.2(4) . . . . ?
O015 C06D C055 C06A 163.5(9) . . . . ?
C01B C01E C01Z C01P -172.9(4) . . . . ?
C01B C01E C01Z C02S 0.4(7) . . . . ?
C01B C01E C02K Se04 1.2(5) . . . . ?
C01B C01E C02K C021 175.0(4) . . . . ?
C01B C01I C027 O00R 178.7(4) . . . . ?
C01B C01I C027 C01X 1.5(7) . . . . ?
C01B C01J C01W C02L 174.9(4) . . . . ?
C01B C01J C01W C02S 1.2(7) . . . . ?
C01D C01H C02D C02C -0.5(7) . . . . ?
C01D C01H C02D C02Q 178.2(4) . . . . ?
C01D C01H C020 Se03 -178.7(4) . . . . ?
C01D C01H C020 C02A 0.5(7) . . . . ?
C01D C01Q C01S P00E 5.0(5) . . . . ?
C01D C01Q C01S C01R 178.4(4) . . . . ?
C01E C01B C01I Se04 0.6(5) . . . . ?
C01E C01B C01I C027 -175.9(4) . . . . ?
C01E C01B C01J C01G 172.9(4) . . . . ?
C01E C01B C01J C01W -0.1(7) . . . . ?
C01E C01Z C02S C01W 0.7(7) . . . . ?
C01E C01Z C02S C02Y -174.1(4) . . . . ?
C01E C02K C021 O00W 179.9(4) . . . . ?
C01E C02K C021 C02R -2.8(7) . . . . ?
C01F C01Q C01S P00E -174.1(4) . . . . ?
C01F C01Q C01S C01R -0.6(7) . . . . ?
C01F C02C C02D C01H -1.6(7) . . . . ?
C01F C02C C02D C02Q 179.7(5) . . . . ?
C01F C02C C03J Se09 1.1(6) . . . . ?
C01F C02C C03J C03D 179.4(5) . . . . ?
C01F C02M C032 O015 -179.7(5) . . . . ?
C01F C02M C032 C01R 2.1(7) . . . . ?
C01G P00F C02L C01W -3.3(3) . . . . ?
C01G P00F C02L C024 168.5(5) . . . . ?
C01G P00F C02N C03E 159.1(5) . . . . ?
C01G P00F C02N C03N -25.2(5) . . . . ?
C01G C01J C01W C02L 1.3(6) . . . . ?
C01G C01J C01W C02S -172.3(4) . . . . ?
C01G C01X C027 O00R -174.4(4) . . . . ?
C01G C01X C027 C01I 2.8(7) . . . . ?
C01H C01D C01Q C01F -2.2(7) . . . . ?
C01H C01D C01Q C01S 178.7(4) . . . . ?
C01H C01D C019 P00E 177.0(4) . . . . ?
C01H C01D C019 C01O 0.0(7) . . . . ?
C01H C02D C02Q Se03 0.2(5) . . . . ?
C01H C02D C02Q C02I -178.6(4) . . . . ?
C01I C01B C01E C01Z 172.0(4) . . . . ?
C01I C01B C01E C02K -1.3(7) . . . . ?
C01I C01B C01J C01G 0.6(7) . . . . ?
C01I C01B C01J C01W -172.5(4) . . . . ?
C01J C01B C01E C01Z -0.7(7) . . . . ?
C01J C01B C01E C02K -174.0(4) . . . . ?
C01J C01B C01I Se04 173.3(4) . . . . ?
C01J C01B C01I C027 -3.2(7) . . . . ?
C01J C01G C01X O00J 172.7(4) . . . . ?
C01J C01G C01X C027 -5.3(6) . . . . ?
C01J C01W C02L P00F 1.8(5) . . . . ?
C01J C01W C02L C024 -171.8(4) . . . . ?
C01J C01W C02S C01Z -1.5(7) . . . . ?
C01J C01W C02S C02Y 173.1(4) . . . . ?
C01O O00Q C03H C049 179.6(5) . . . . ?
C01O C02A C020 Se03 177.1(4) . . . . ?
C01O C02A C020 C01H -1.8(7) . . . . ?
C01P C01Z C02S C01W 174.1(4) . . . . ?
C01P C01Z C02S C02Y -0.6(7) . . . . ?
C01P C02R C021 O00W 179.2(4) . . . . ?
C01P C02R C021 C02K 1.6(7) . . . . ?
C01Q C01D C01H C02D 2.4(7) . . . . ?
C01Q C01D C01H C020 179.8(4) . . . . ?
C01Q C01D C019 P00E -2.3(5) . . . . ?
C01Q C01D C019 C01O -179.4(4) . . . . ?
C01Q C01F C02C C02D 1.8(7) . . . . ?
C01Q C01F C02C C03J -177.3(5) . . . . ?
C01Q C01F C02M Se09 176.3(4) . . . . ?
C01Q C01F C02M C032 -3.2(7) . . . . ?
C01R O00L C046 C037 -164.7(4) . . . . ?
C01S P00E C018 C02Z -92.8(4) . . . . ?
C01S P00E C018 C023 80.8(4) . . . . ?
C01S P00E C019 C01D 4.2(3) . . . . ?
C01S P00E C019 C01O -179.8(5) . . . . ?
C01S C01R C032 O015 -178.6(4) . . . . ?
C01S C01R C032 C02M -0.4(7) . . . . ?
C01W C02L C024 O00N -180.0(4) . . . . ?
C01W C02L C024 C025 -3.5(6) . . . . ?
C01W C02S C02Y Se07 -176.2(4) . . . . ?
C01W C02S C02Y C025 0.7(7) . . . . ?
C01X O00J C030 C03S 170.0(5) . . . . ?
C01X C01G C01J C01B 3.7(7) . . . . ?
C01X C01G C01J C01W 176.9(4) . . . . ?
C01Z C01E C02K Se04 -171.8(4) . . . . ?
C01Z C01E C02K C021 2.0(7) . . . . ?
C01Z C01P C02R O014 176.2(5) . . . . ?
C01Z C01P C02R C021 0.5(7) . . . . ?
C01Z C02S C02Y Se07 -1.5(5) . . . . ?
C01Z C02S C02Y C025 175.3(4) . . . . ?
C02A O00T C03P C04R -171.0(5) . . . . ?
C02A C01O C019 P00E -176.9(4) . . . . ?
C02A C01O C019 C01D -1.3(6) . . . . ?
C02C C01F C01Q C01D 0.1(7) . . . . ?
C02C C01F C01Q C01S 179.2(4) . . . . ?
C02C C01F C02M Se09 -0.4(6) . . . . ?
C02C C01F C02M C032 -179.9(5) . . . . ?
C02C C02D C02Q Se03 178.9(4) . . . . ?
C02C C02D C02Q C02I 0.1(7) . . . . ?
C02D C01H C020 Se03 -1.2(5) . . . . ?
C02D C01H C020 C02A 178.0(4) . . . . ?
C02D C02C C03J Se09 -177.9(4) . . . . ?
C02D C02C C03J C03D 0.4(7) . . . . ?
C02I O00P C03K C03V 161.3(5) . . . . ?
C02I C03D C03J Se09 179.3(4) . . . . ?
C02I C03D C03J C02C 1.6(7) . . . . ?
C02K C01E C01Z C01P 0.1(7) . . . . ?
C02K C01E C01Z C02S 173.4(5) . . . . ?
C02L P00F C01G C01J 3.9(3) . . . . ?
C02L P00F C01G C01X -177.0(5) . . . . ?
C02L P00F C02N C03E -105.1(5) . . . . ?
C02L P00F C02N C03N 70.6(5) . . . . ?
C02L C01W C02S C01Z -174.7(4) . . . . ?
C02L C01W C02S C02Y -0.1(7) . . . . ?
C02L C024 C025 O00Z -176.9(4) . . . . ?
C02L C024 C025 C02Y 4.1(7) . . . . ?
C02M C01F C01Q C01D -176.5(4) . . . . ?
C02M C01F C01Q C01S 2.5(7) . . . . ?
C02M C01F C02C C02D 178.6(5) . . . . ?
C02M C01F C02C C03J -0.5(7) . . . . ?
C02N P00F C01G C01J 105.6(3) . . . . ?
C02N P00F C01G C01X -75.4(5) . . . . ?
C02N P00F C02L C01W -111.1(3) . . . . ?
C02N P00F C02L C024 60.7(5) . . . . ?
C02N C03E C04A C04V 0.9(10) . . . . ?
C02N C03N C047 C04V 0.3(10) . . . . ?
C02Q C02I C03D O00V 174.0(4) . . . . ?
C02Q C02I C03D C03J -2.8(7) . . . . ?
C02R O014 C053 C05A 179.5(6) . . . . ?
C02R C01P C01Z C01E -1.4(7) . . . . ?
C02R C01P C01Z C02S -174.8(4) . . . . ?
C02S C01W C02L P00F 175.2(4) . . . . ?
C02S C01W C02L C024 1.6(7) . . . . ?
C02S C02Y C025 O00Z 178.6(5) . . . . ?
C02S C02Y C025 C024 -2.6(7) . . . . ?
C02Z C018 C023 C03F 0.5(7) . . . . ?
C03D O00V C04S C05C -80.7(6) . . . . ?
C03D C02I C02Q Se03 -176.5(4) . . . . ?
C03D C02I C02Q C02D 1.9(7) . . . . ?
C03E C02N C03N C047 -0.1(9) . . . . ?
C03E C04A C04V C047 -0.7(11) . . . . ?
C03F C03W C04F C02Z 0.3(10) . . . . ?
C03H O00Q C01O C02A -176.4(4) . . . . ?
C03H O00Q C01O C019 4.8(7) . . . . ?
C03H C049 C059 C05Y 176.8(7) . . . . ?
C03J C02C C02D C01H 177.4(5) . . . . ?
C03J C02C C02D C02Q -1.3(7) . . . . ?
C03K O00P C02I C02Q -87.7(6) . . . . ?
C03K O00P C02I C03D 93.2(6) . . . . ?
C03K C03V C04I C04K 179.9(5) . . . . ?
C03M O00N C024 C02L -111.7(5) . . . . ?
C03M O00N C024 C025 71.8(6) . . . . ?
C03N C02N C03E C04A -0.5(9) . . . . ?
C03P O00T C02A C01O 175.3(4) . . . . ?
C03P O00T C02A C020 -4.6(8) . . . . ?
C03P C04R C05Q C066 -175.9(8) . . . . ?
C03W C03F C023 C018 0.5(8) . . . . ?
C04A C04V C047 C03N 0.1(11) . . . . ?
C04B C04N C037 C046 173.0(6) . . . . ?
C04F C02Z C018 P00E 172.5(4) . . . . ?
C04F C02Z C018 C023 -1.1(8) . . . . ?
C04N C037 C046 O00L 178.5(5) . . . . ?
C04Q O00R C027 C01I 84.5(6) . . . . ?
C04Q O00R C027 C01X -98.2(6) . . . . ?
C04S O00V C03D C02I 118.1(6) . . . . ?
C04S O00V C03D C03J -65.3(7) . . . . ?
C04S C05C C060 C05H 179.9(7) . . . . ?
C05B C04Z C044 O00Z -56.2(8) . . . . ?
C05P O00W C021 C02K -32.9(9) . . . . ?
C05P O00W C021 C02R 149.7(7) . . . . ?
C05P C05G C064 C063 -173.7(9) . . . . ?
C06D O015 C032 C01R -148.4(7) . . . . ?
C06D O015 C032 C02M 33.4(9) . . . . ?
C06F C05A C053 O014 180.0(10) . . . . ?
C06H C06A C055 C06D 177.2(10) . . . . ?
C018 P00E C01S C01Q 100.0(3) . . . . ?
C018 P00E C01S C01R -71.5(5) . . . . ?
C018 P00E C019 C01D -95.8(3) . . . . ?
C018 P00E C019 C01O 80.1(5) . . . . ?
C018 C02Z C04F C03W 0.7(9) . . . . ?
C019 P00E C01S C01Q -5.2(3) . . . . ?
C019 P00E C01S C01R -176.6(5) . . . . ?
C019 P00E C018 C02Z 3.8(4) . . . . ?
C019 P00E C018 C023 177.4(4) . . . . ?
C019 C01D C01H C02D -177.0(4) . . . . ?
C019 C01D C01H C020 0.4(7) . . . . ?
C019 C01D C01Q C01F 177.1(4) . . . . ?
C019 C01D C01Q C01S -1.9(6) . . . . ?
C019 C01O C02A O00T -177.5(4) . . . . ?
C019 C01O C02A C020 2.3(7) . . . . ?
C020 C01H C02D C02C -178.0(4) . . . . ?
C020 C01H C02D C02Q 0.7(7) . . . . ?
C021 O00W C05P C05G -172.5(6) . . . . ?
C023 C03F C03W C04F -0.9(9) . . . . ?
C024 O00N C03M C057 -156.2(5) . . . . ?
C025 O00Z C044 C04Z -174.9(5) . . . . ?
C027 O00R C04Q C069 -170.6(7) . . . . ?
C030 O00J C01X C01G 91.5(5) . . . . ?
C030 O00J C01X C027 -90.5(5) . . . . ?
C030 C03S C054 C05S -66.0(8) . . . . ?
C032 O015 C06D C055 159.0(7) . . . . ?
C032 C01R C01S P00E 170.3(4) . . . . ?
C032 C01R C01S C01Q -0.4(7) . . . . ?
C044 O00Z C025 C02Y 6.8(7) . . . . ?
C044 O00Z C025 C024 -172.0(4) . . . . ?
C044 C04Z C05B C05X -63.7(9) . . . . ?
C046 O00L C01R C01S -39.3(7) . . . . ?
C046 O00L C01R C032 141.4(5) . . . . ?
C053 O014 C02R C01P 91.4(7) . . . . ?
C053 O014 C02R C021 -92.8(7) . . . . ?
C053 C05A C06F C06K 175.1(11) . . . . ?
C054 C03S C030 O00J -66.2(7) . . . . ?
C064 C05G C05P O00W 55.7(12) . . . . ?
C065 C06J C069 C04Q -177.9(9) . . . . ?
C068 C05M C057 C03M -169.0(8) . . . . ?
Pd02 P00C C01K C03L 144.7(4) . . . . ?
Pd02 P00C C01K C029 -43.5(5) . . . . ?
Pd02 P00C C01M C01C 56.0(5) . . . . ?
Pd02 P00C C01M C01U -128.3(3) . . . . ?
Pd02 P00C C02F C01L 125.9(3) . . . . ?
Pd02 P00C C02F C02U -58.3(6) . . . . ?
Pd02 P1 C02J C01A 122.7(3) . . . . ?
Pd02 P1 C02J C022 -65.2(5) . . . . ?
Pd02 P1 C026 C028 -125.6(3) . . . . ?
Pd02 P1 C026 C038 56.4(5) . . . . ?
Pd02 P1 C031 C03O -61.8(4) . . . . ?
Pd02 P1 C031 C03T 118.9(4) . . . . ?
Se0A C03A C03Z O016 5.5(9) . . . . ?
Se0A C03A C03Z C038 -176.6(4) . . . . ?
Se0A C03C C03R O012 -5.6(8) . . . . ?
Se0A C03C C03R C03G 171.5(4) . . . . ?
Se05 C017 C039 C02H -179.3(4) . . . . ?
Se05 C017 C039 C02X -1.2(5) . . . . ?
Se06 C02V C034 O010 -3.7(7) . . . . ?
Se06 C02V C034 C02U 178.7(4) . . . . ?
Se08 C02E C02O O00S -0.6(9) . . . . ?
Se08 C02E C02O C022 177.9(4) . . . . ?
Se08 C02W C03G O00Y -2.5(8) . . . . ?
Se08 C02W C03G C03R -177.7(4) . . . . ?
P00C C01K C03L C04E 171.3(5) . . . . ?
P00C C01K C029 C03B -170.5(4) . . . . ?
P00C C01M C01U C01L 1.6(5) . . . . ?
P00C C01M C01U C02X -176.5(4) . . . . ?
P00C C02F C02U O00X 3.4(9) . . . . ?
P00C C02F C02U C034 -174.8(4) . . . . ?
P1 C02J C022 O00O 7.0(8) . . . . ?
P1 C02J C022 C02O -168.8(4) . . . . ?
P1 C026 C028 C01A -3.1(5) . . . . ?
P1 C026 C028 C02T -176.9(4) . . . . ?
P1 C026 C038 O00U -3.6(8) . . . . ?
P1 C026 C038 C03Z 178.6(4) . . . . ?
O00K C01C C01M P00C -5.6(7) . . . . ?
O00K C01C C01M C01U 179.1(4) . . . . ?
O00K C01C C01N O00M 0.1(6) . . . . ?
O00K C01C C01N C033 179.3(4) . . . . ?
O00M C01N C033 Se05 0.4(8) . . . . ?
O00M C01N C033 C02X -178.0(4) . . . . ?
O00M C03I C04W C05K 64.2(7) . . . . ?
O00O C035 C048 C05F -174.3(6) . . . . ?
O00S C02O C022 O00O -1.3(6) . . . . ?
O00S C02O C022 C02J 175.0(4) . . . . ?
O00U C058 C062 C06I 176.1(9) . . . . ?
O00X C02U C034 O010 3.5(6) . . . . ?
O00X C02U C034 C02V -178.9(4) . . . . ?
O00Y C03G C03R O012 5.1(7) . . . . ?
O00Y C03G C03R C03C -172.3(5) . . . . ?
O00Y C04J C04T C056 -66.1(7) . . . . ?
O011 C02P C03U Se06 4.2(8) . . . . ?
O011 C02P C03U C02H -175.9(4) . . . . ?
O012 C03X C04Y C05D -178.6(6) . . . . ?
O013 C02B C02P O011 0.0(7) . . . . ?
O013 C02B C02P C03U -175.7(5) . . . . ?
O013 C02B C017 Se05 -3.6(8) . . . . ?
O013 C02B C017 C039 174.7(5) . . . . ?
O016 C03Z C038 O00U -2.8(7) . . . . ?
O016 C03Z C038 C026 175.0(4) . . . . ?
O016 C04U C05O C06E -83.6(18) . . . . ?
C01A C01Y C02E Se08 -176.0(4) . . . . ?
C01A C01Y C02E C02O 1.4(7) . . . . ?
C01A C02J C022 O00O 178.6(4) . . . . ?
C01A C02J C022 C02O 2.8(6) . . . . ?
C01C O00K C036 C04C -179.3(4) . . . . ?
C01C C01M C01U C01L 178.2(4) . . . . ?
C01C C01M C01U C02X 0.1(7) . . . . ?
C01C C01N C033 Se05 -178.6(4) . . . . ?
C01C C01N C033 C02X 2.9(7) . . . . ?
C01K P00C C01M C01C -71.7(5) . . . . ?
C01K P00C C01M C01U 104.0(3) . . . . ?
C01K P00C C02F C01L -99.2(3) . . . . ?
C01K P00C C02F C02U 76.5(6) . . . . ?
C01K C03L C04E C042 -0.8(10) . . . . ?
C01L C01U C02X C033 -178.4(4) . . . . ?
C01L C01U C02X C039 0.4(7) . . . . ?
C01L C01V C02H C03U 177.9(5) . . . . ?
C01L C01V C02H C039 -0.9(7) . . . . ?
C01L C01V C02V Se06 -178.3(4) . . . . ?
C01L C01V C02V C034 1.1(7) . . . . ?
C01L C02F C02U O00X 178.9(5) . . . . ?
C01L C02F C02U C034 0.6(6) . . . . ?
C01M P00C C01K C03L -87.8(5) . . . . ?
C01M P00C C01K C029 84.1(4) . . . . ?
C01M P00C C02F C01L 2.0(3) . . . . ?
C01M P00C C02F C02U 177.7(5) . . . . ?
C01M C01C C01N O00M 177.5(4) . . . . ?
C01M C01C C01N C033 -3.3(7) . . . . ?
C01M C01U C02X C033 -0.4(7) . . . . ?
C01M C01U C02X C039 178.5(4) . . . . ?
C01N O00M C03I C04W -175.2(5) . . . . ?
C01N C01C C01M P00C 177.0(4) . . . . ?
C01N C01C C01M C01U 1.8(6) . . . . ?
C01T C01Y C02E Se08 -1.2(5) . . . . ?
C01T C01Y C02E C02O 176.3(4) . . . . ?
C01T C02G C02T C03A 173.3(4) . . . . ?
C01T C02G C02T C028 -3.3(7) . . . . ?
C01T C02G C03C Se0A -174.9(4) . . . . ?
C01T C02G C03C C03R 1.7(7) . . . . ?
C01T C02W C03G O00Y 175.7(5) . . . . ?
C01T C02W C03G C03R 0.5(7) . . . . ?
C01U C01L C01V C02H 0.7(7) . . . . ?
C01U C01L C01V C02V 177.6(4) . . . . ?
C01U C01L C02F P00C -1.5(5) . . . . ?
C01U C01L C02F C02U -178.5(4) . . . . ?
C01U C02X C033 Se05 179.9(4) . . . . ?
C01U C02X C033 C01N -1.2(7) . . . . ?
C01U C02X C039 C02H -0.6(7) . . . . ?
C01U C02X C039 C017 -178.8(4) . . . . ?
C01V C01L C01U C01M -178.6(4) . . . . ?
C01V C01L C01U C02X -0.5(7) . . . . ?
C01V C01L C02F P00C 177.0(4) . . . . ?
C01V C01L C02F C02U 0.0(7) . . . . ?
C01V C02H C03U Se06 0.0(6) . . . . ?
C01V C02H C03U C02P -179.9(4) . . . . ?
C01V C02H C039 C02X 0.8(7) . . . . ?
C01V C02H C039 C017 178.9(5) . . . . ?
C01V C02V C034 O010 177.1(4) . . . . ?
C01V C02V C034 C02U -0.5(7) . . . . ?
C01Y C01A C02J P1 174.3(4) . . . . ?
C01Y C01A C02J C022 0.0(6) . . . . ?
C01Y C01A C028 C02T 1.4(7) . . . . ?
C01Y C01A C028 C026 -172.5(4) . . . . ?
C01Y C01T C02G C02T 2.6(7) . . . . ?
C01Y C01T C02G C03C 177.5(5) . . . . ?
C01Y C01T C02W Se08 0.0(6) . . . . ?
C01Y C01T C02W C03G -178.6(4) . . . . ?
C01Y C02E C02O O00S -177.0(5) . . . . ?
C01Y C02E C02O C022 1.4(7) . . . . ?
C02B O013 C045 C04D 80.9(6) . . . . ?
C02B C02P C03U Se06 179.9(4) . . . . ?
C02B C02P C03U C02H -0.1(7) . . . . ?
C02B C017 C039 C02H 2.0(7) . . . . ?
C02B C017 C039 C02X -179.9(4) . . . . ?
C02E C02O C022 O00O -179.9(4) . . . . ?
C02E C02O C022 C02J -3.6(7) . . . . ?
C02F P00C C01K C03L 8.4(5) . . . . ?
C02F P00C C01K C029 -179.8(4) . . . . ?
C02F P00C C01M C01C -177.7(5) . . . . ?
C02F P00C C01M C01U -2.0(3) . . . . ?
C02F C01L C01U C01M 0.0(6) . . . . ?
C02F C01L C01U C02X 178.1(4) . . . . ?
C02F C01L C01V C02H -177.8(4) . . . . ?
C02F C01L C01V C02V -0.9(7) . . . . ?
C02F C02U C034 O010 -178.0(4) . . . . ?
C02F C02U C034 C02V -0.4(7) . . . . ?
C02G C01T C01Y C01A 0.0(7) . . . . ?
C02G C01T C01Y C02E -175.0(4) . . . . ?
C02G C01T C02W Se08 175.8(4) . . . . ?
C02G C01T C02W C03G -2.8(7) . . . . ?
C02G C02T C03A Se0A 2.4(5) . . . . ?
C02G C02T C03A C03Z -177.4(4) . . . . ?
C02G C02T C028 C01A 1.3(7) . . . . ?
C02G C02T C028 C026 174.8(4) . . . . ?
C02G C03C C03R O012 178.9(5) . . . . ?
C02G C03C C03R C03G -4.0(7) . . . . ?
C02H C01V C02V Se06 -1.3(5) . . . . ?
C02H C01V C02V C034 178.1(4) . . . . ?
C02J P1 C026 C028 2.2(3) . . . . ?
C02J P1 C026 C038 -175.9(5) . . . . ?
C02J P1 C031 C03O 163.0(4) . . . . ?
C02J P1 C031 C03T -16.3(5) . . . . ?
C02J C01A C01Y C01T -176.9(4) . . . . ?
C02J C01A C01Y C02E -2.2(7) . . . . ?
C02J C01A C028 C02T 176.6(4) . . . . ?
C02J C01A C028 C026 2.7(6) . . . . ?
C02O O00S C043 C04H 172.0(5) . . . . ?
C02P O011 C052 C04X 156.7(6) . . . . ?
C02P C02B C017 Se05 178.6(4) . . . . ?
C02P C02B C017 C039 -3.2(7) . . . . ?
C02T C02G C03C Se0A 0.0(6) . . . . ?
C02T C02G C03C C03R 176.6(4) . . . . ?
C02T C03A C03Z O016 -174.7(5) . . . . ?
C02T C03A C03Z C038 3.2(7) . . . . ?
C02U O00X C04P C04O 176.5(5) . . . . ?
C02V C01V C02H C03U 0.9(7) . . . . ?
C02V C01V C02H C039 -177.9(4) . . . . ?
C02W C01T C01Y C01A 175.9(4) . . . . ?
C02W C01T C01Y C02E 0.9(7) . . . . ?
C02W C01T C02G C02T -173.1(5) . . . . ?
C02W C01T C02G C03C 1.7(7) . . . . ?
C02W C03G C03R O012 -179.7(5) . . . . ?
C02W C03G C03R C03C 3.0(7) . . . . ?
C03A C02T C028 C01A -175.1(4) . . . . ?
C03A C02T C028 C026 -1.5(7) . . . . ?
C03A C03Z C038 O00U 179.1(5) . . . . ?
C03A C03Z C038 C026 -3.1(7) . . . . ?
C03C C02G C02T C03A -1.7(7) . . . . ?
C03C C02G C02T C028 -178.3(4) . . . . ?
C03G O00Y C04J C04T -81.6(7) . . . . ?
C03I O00M C01N C01C 178.6(4) . . . . ?
C03I O00M C01N C033 -0.4(7) . . . . ?
C03I C04W C05K C061 173.1(8) . . . . ?
C03L C01K C029 C03B 1.4(8) . . . . ?
C03L C04E C042 C03B 1.1(10) . . . . ?
C03O C040 C041 C04L -0.8(9) . . . . ?
C03R O012 C03X C04Y -159.7(5) . . . . ?
C03T C04L C041 C040 2.2(10) . . . . ?
C03U C02H C039 C02X -177.9(5) . . . . ?
C03U C02H C039 C017 0.2(8) . . . . ?
C03X O012 C03R C03C -21.2(8) . . . . ?
C03X O012 C03R C03G 161.6(5) . . . . ?
C03X C04Y C05D C06G -168.9(8) . . . . ?
C03Y C04X C052 O011 -63.6(9) . . . . ?
C03Z O016 C04U C05O -177.3(6) . . . . ?
C04G O010 C034 C02U -96.0(6) . . . . ?
C04G O010 C034 C02V 86.4(6) . . . . ?
C04G C03Q C05W C06C -178.9(8) . . . . ?
C04J O00Y C03G C02W 108.1(6) . . . . ?
C04J O00Y C03G C03R -76.6(7) . . . . ?
C04J C04T C056 C05Z 174.3(7) . . . . ?
C04L C03T C031 P1 177.6(5) . . . . ?
C04L C03T C031 C03O -1.6(8) . . . . ?
C04M C03Y C04X C052 -178.2(6) . . . . ?
C04P O00X C02U C02F 13.9(8) . . . . ?
C04P O00X C02U C034 -167.7(5) . . . . ?
C04P C04O C05V C05J 75.4(9) . . . . ?
C04U O016 C03Z C03A -17.1(8) . . . . ?
C04U O016 C03Z C038 164.9(5) . . . . ?
C04U C05O C06E C06B -169.9(15) . . . . ?
C05I C04D C045 O013 179.8(5) . . . . ?
C05V C04O C04P O00X 172.8(6) . . . . ?
C05W C03Q C04G O010 -69.7(8) . . . . ?
C9 C06I C062 C058 174.6(17) . . . . ?
C017 C02B C02P O011 178.1(4) . . . . ?
C017 C02B C02P C03U 2.4(7) . . . . ?
C022 O00O C035 C048 176.0(5) . . . . ?
C026 P1 C02J C01A -0.8(3) . . . . ?
C026 P1 C02J C022 171.3(5) . . . . ?
C026 P1 C031 C03O 65.6(4) . . . . ?
C026 P1 C031 C03T -113.6(5) . . . . ?
C028 C01A C01Y C01T -2.0(7) . . . . ?
C028 C01A C01Y C02E 172.8(4) . . . . ?
C028 C01A C02J P1 -0.8(5) . . . . ?
C028 C01A C02J C022 -175.0(4) . . . . ?
C028 C02T C03A Se0A 178.9(4) . . . . ?
C028 C02T C03A C03Z -0.9(7) . . . . ?
C028 C026 C038 O00U 178.5(4) . . . . ?
C028 C026 C038 C03Z 0.7(7) . . . . ?
C029 C01K C03L C04E -0.4(8) . . . . ?
C029 C03B C042 C04E -0.1(10) . . . . ?
C031 P1 C02J C01A -105.7(3) . . . . ?
C031 P1 C02J C022 66.4(5) . . . . ?
C031 P1 C026 C028 107.5(3) . . . . ?
C031 P1 C026 C038 -70.6(5) . . . . ?
C031 C03O C040 C041 -1.8(8) . . . . ?
C031 C03T C04L C041 -0.9(9) . . . . ?
C033 Se05 C017 C02B 179.7(5) . . . . ?
C033 Se05 C017 C039 1.4(3) . . . . ?
C033 C02X C039 C02H 178.3(4) . . . . ?
C033 C02X C039 C017 0.0(7) . . . . ?
C034 O010 C04G C03Q 176.1(5) . . . . ?
C035 O00O C022 C02J 20.0(7) . . . . ?
C035 O00O C022 C02O -163.8(4) . . . . ?
C036 O00K C01C C01M 111.0(5) . . . . ?
C036 O00K C01C C01N -71.6(5) . . . . ?
C036 C04C C051 C05T -176.0(7) . . . . ?
C038 O00U C058 C062 -177.5(6) . . . . ?
C038 C026 C028 C01A 175.4(4) . . . . ?
C038 C026 C028 C02T 1.6(7) . . . . ?
C039 C02H C03U Se06 178.8(4) . . . . ?
C039 C02H C03U C02P -1.2(7) . . . . ?
C039 C02X C033 Se05 1.1(5) . . . . ?
C039 C02X C033 C01N 180.0(4) . . . . ?
C040 C03O C031 P1 -176.3(4) . . . . ?
C040 C03O C031 C03T 3.0(8) . . . . ?
C042 C03B C029 C01K -1.2(9) . . . . ?
C043 O00S C02O C02E -2.7(8) . . . . ?
C043 O00S C02O C022 178.8(5) . . . . ?
C043 C04H C050 C05R 59.6(9) . . . . ?
C045 O013 C02B C02P -172.2(5) . . . . ?
C045 O013 C02B C017 9.9(8) . . . . ?
C045 C04D C05I C05L -177.1(7) . . . . ?
C050 C04H C043 O00S 54.1(8) . . . . ?
C051 C04C C036 O00K -70.4(7) . . . . ?
C052 O011 C02P C02B 73.0(7) . . . . ?
C052 O011 C02P C03U -111.2(6) . . . . ?
C058 O00U C038 C03Z -60.8(7) . . . . ?
C058 O00U C038 C026 121.3(6) . . . . ?
C067 C05F C048 C035 -179.7(8) . . . . ?
